data_4133567
loop_
_publ_author_name
'Mohan Nalluri, Siva Krishna'
'Zhou, Jiawang'
'Cheng, Tao'
'Liu, Zhichang'
'Nguyen, Minh T.'
'Chen, Tianyang'
'Patel, Hasmukh A.'
'Krzyaniak, Matthew D.'
'Goddard, 3rd, William A'
'Wasielewski, Michael R.'
'Stoddart, J. Fraser'

_publ_section_title
;
 Discrete Dimers of Redox-Active and Fluorescent Perylene Diimide-Based
 Rigid Isosceles Triangles in the Solid State.
;
_journal_issue 3
_journal_name_full 'Journal of the American Chemical Society'
_journal_page_first 1290
_journal_page_last 1303
_journal_paper_doi 10.1021/jacs.8b11201
_journal_volume 141
_journal_year 2019
_chemical_absolute_configuration ad
_chemical_formula_moiety 'C62 H42 N6 O12, 0.5(C H Cl3)'
_chemical_formula_sum 'C62.5 H42.5 Cl1.5 N6 O12'
_chemical_formula_weight 1122.70
_space_group_crystal_system orthorhombic
_space_group_IT_number 18
_space_group_name_Hall 'P 2 2ab'
_space_group_name_H-M_alt 'P 21 21 2'
_atom_sites_solution_hydrogens geom
_atom_sites_solution_primary direct
_audit_creation_date 2016-08-03
_audit_creation_method
;
Olex2 1.2
(compiled 2016.02.19 svn.r3266 for OlexSys, GUI svn.r5155)
;
_cell_angle_alpha 90
_cell_angle_beta 90
_cell_angle_gamma 90
_cell_formula_units_Z 8
_cell_length_a 30.418(3)
_cell_length_b 31.784(3)
_cell_length_c 12.3800(12)
_cell_measurement_reflns_used 9849
_cell_measurement_temperature 100(2)
_cell_measurement_theta_max 58.977
_cell_measurement_theta_min 4.098
_cell_volume 11969(2)
_computing_cell_refinement 'SAINT V8.34A (Bruker, 2013)'
_computing_data_collection 'APEX2 V2014.11-0 (Bruker, 2014)'
_computing_data_reduction 'Bruker SAINT'
_computing_molecular_graphics 'Olex2 (Dolomanov et al., 2009)'
_computing_publication_material 'Olex2 (Dolomanov et al., 2009)'
_computing_structure_refinement 'XL (Sheldrick, 2008)'
_computing_structure_solution 'ShelXS (Sheldrick, 2008)'
_diffrn_ambient_temperature 99.99
_diffrn_detector_area_resol_mean 8
_diffrn_measured_fraction_theta_full 0.997
_diffrn_measured_fraction_theta_max 0.989
_diffrn_measurement_device_type 'Bruker Kappa APEX CCD area detector'
_diffrn_measurement_method '\w and \f scans'
_diffrn_radiation_monochromator 'MX optics'
_diffrn_radiation_type CuK\a
_diffrn_radiation_wavelength 1.54178
_diffrn_reflns_av_R_equivalents 0.0826
_diffrn_reflns_av_unetI/netI 0.0492
_diffrn_reflns_Laue_measured_fraction_full 0.997
_diffrn_reflns_Laue_measured_fraction_max 0.989
_diffrn_reflns_limit_h_max 36
_diffrn_reflns_limit_h_min -36
_diffrn_reflns_limit_k_max 37
_diffrn_reflns_limit_k_min -37
_diffrn_reflns_limit_l_max 11
_diffrn_reflns_limit_l_min -14
_diffrn_reflns_number 199950
_diffrn_reflns_point_group_measured_fraction_full 0.996
_diffrn_reflns_point_group_measured_fraction_max 0.986
_diffrn_reflns_theta_full 67.679
_diffrn_reflns_theta_max 68.672
_diffrn_reflns_theta_min 2.010
_diffrn_source microsource
_exptl_absorpt_coefficient_mu 1.316
_exptl_absorpt_correction_T_max 0.7531
_exptl_absorpt_correction_T_min 0.6026
_exptl_absorpt_correction_type multi-scan
_exptl_absorpt_process_details
;
SADABS-2014/5 (Bruker,2014/5) was used for absorption correction.
wR2(int) was 0.1228 before and 0.0785 after correction.
The Ratio of minimum to maximum transmission is 0.8002.
The \l/2 correction factor is Not present.
;
_exptl_crystal_colour red
_exptl_crystal_colour_primary red
_exptl_crystal_density_diffrn 1.246
_exptl_crystal_description needle
_exptl_crystal_F_000 4648
_exptl_crystal_size_max 0.396
_exptl_crystal_size_mid 0.084
_exptl_crystal_size_min 0.076
_refine_diff_density_max 0.830
_refine_diff_density_min -0.647
_refine_diff_density_rms 0.065
_refine_ls_abs_structure_details
;
 Flack x determined using 7615 quotients [(I+)-(I-)]/[(I+)+(I-)]
 (Parsons, Flack and Wagner, Acta Cryst. B69 (2013) 249-259).
;
_refine_ls_abs_structure_Flack 0.082(9)
_refine_ls_extinction_method none
_refine_ls_goodness_of_fit_ref 1.066
_refine_ls_hydrogen_treatment constr
_refine_ls_matrix_type full
_refine_ls_number_parameters 1477
_refine_ls_number_reflns 21787
_refine_ls_number_restraints 0
_refine_ls_restrained_S_all 1.066
_refine_ls_R_factor_all 0.0654
_refine_ls_R_factor_gt 0.0578
_refine_ls_shift/su_max 0.001
_refine_ls_shift/su_mean 0.000
_refine_ls_structure_factor_coef Fsqd
_refine_ls_weighting_details 'w=1/[\s^2^(Fo^2^)+(0.1276P)^2^+0.0298P] where P=(Fo^2^+2Fc^2^)/3'
_refine_ls_weighting_scheme calc
_refine_ls_wR_factor_gt 0.1663
_refine_ls_wR_factor_ref 0.1756
_reflns_Friedel_coverage 0.834
_reflns_Friedel_fraction_full 0.996
_reflns_Friedel_fraction_max 0.984
_reflns_number_gt 18711
_reflns_number_total 21787
_reflns_threshold_expression 'I > 2\s(I)'
_cod_data_source_file ja8b11201_si_004.cif
_cod_data_source_block cx0822
_cod_depositor_comments
;

2020-08-12
Z value and formula fixed to values more according to usual
chemical conventions.                 miguel
;
_cod_original_formula_sum 'C125 H85 Cl3 N12 O24'
_cod_original_formula_weight 2245.40
_cod_original_formula_moiety '2(C62 H42 N6 O12), C H Cl3'
_cod_original_formula_units_Z 4
_cod_database_code 4133567
_shelx_space_group_comment
;
The symmetry employed for this shelxl refinement is uniquely defined
by the following loop, which should always be used as a source of
symmetry information in preference to the above space-group names.
They are only intended as comments.
;
_shelx_estimated_absorpt_t_max 0.907
_shelx_estimated_absorpt_t_min 0.624
_olex2_refinement_description
;
1. Fixed Uiso
 At 1.2 times of:
  All C(H) groups, All C(H,H) groups
2.a Ternary CH refined with riding coordinates:
 C25(H25), C30(H30), C41(H41), C46(H46), C57(H57), C62(H62), C25A(H25A),
 C30A(H30A), C41A(H41A), C46A(H46A), C57A(H57A), C62A(H62A), C1S(H1S)
2.b Secondary CH2 refined with riding coordinates:
 C26(H26A,H26B), C27(H27A,H27B), C28(H28A,H28B), C29(H29A,H29B), C42(H42A,
 H42B), C43(H43A,H43B), C44(H44A,H44B), C45(H45A,H45B), C58(H58A,H58B),
 C59(H59A,H59B), C60(H60A,H60B), C61(H61A,H61B), C26A(H26C,H26D), C27A(H27C,
 H27D), C28A(H28C,H28D), C29A(H29C,H29D), C42A(H42C,H42D), C43A(H43C,H43D),
 C44A(H44C,H44D), C45A(H45C,H45D), C58A(H58C,H58D), C59A(H59C,H59D), C60A(H60C,
 H60D), C61A(H61C,H61D)
2.c Aromatic/amide H refined with riding coordinates:
 C3(H3), C4(H4), C7(H7), C8(H8), C13(H13), C14(H14), C17(H17), C18(H18),
 C33(H33), C38(H38), C49(H49), C54(H54), C3A(H3A), C4A(H4A), C7A(H7A), C8A(H8A),
  C13A(H13A), C14A(H14A), C17A(H17A), C18A(H18A), C33A(H33A), C38A(H38A),
 C49A(H49A), C54A(H54A)
;
_smtbx_masks_special_details
;
The solvent masking procedure as implemented in Olex2 was used to remove the
electronic contribution of solvent molecules from the refinement.  As the exact
solvent content is not known, only the atoms used in the refinement model are
reported in the formula here.



Total solvent accessible volume / cell = 2565.3 Ang^3^ [21.3%]
Total electron count / cell = 745.2
;
_shelx_shelxl_version_number 2014/7
_olex2_date_sample_data_collection 2016-08-02
_olex2_date_sample_submission 2016-08-01
_olex2_diffrn_ambient_temperature_device 'Oxford Cryosystems'
_olex2_exptl_crystal_mounting_method 'The crystal was mounted on a MITIGEN holder in Paratone oil'
_olex2_submission_original_sample_id cx0822
_olex2_submission_special_instructions 'No special instructions were received'

loop_
_space_group_symop_operation_xyz
'x, y, z'
'-x, -y, z'
'-x+1/2, y+1/2, -z'
'x+1/2, -y+1/2, -z'

loop_
_atom_site_label
_atom_site_type_symbol
_atom_site_fract_x
_atom_site_fract_y
_atom_site_fract_z
_atom_site_U_iso_or_equiv
_atom_site_adp_type
_atom_site_occupancy
_atom_site_site_symmetry_order
_atom_site_calc_flag
_atom_site_refinement_flags_posn
O1 O 0.62950(11) 0.37266(11) -0.0902(3) 0.0511(9) Uani 1 1 d .
O2 O 0.89812(9) 0.12423(10) -0.0703(3) 0.0406(7) Uani 1 1 d .
O3 O 0.81031(10) 0.03880(9) -0.2702(2) 0.0372(6) Uani 1 1 d .
O4 O 0.55210(9) 0.29032(10) -0.3178(2) 0.0381(7) Uani 1 1 d .
O5 O 0.86051(10) 0.06908(11) 0.1053(3) 0.0431(7) Uani 1 1 d .
O6 O 0.72172(11) 0.13409(11) 0.4069(3) 0.0456(7) Uani 1 1 d .
O7 O 0.62234(12) 0.04338(14) 0.2576(4) 0.0639(11) Uani 1 1 d .
O8 O 0.75906(11) -0.01637(11) -0.0556(3) 0.0469(8) Uani 1 1 d .
O9 O 0.62988(14) 0.20039(11) 0.4061(3) 0.0562(9) Uani 1 1 d .
O10 O 0.59115(17) 0.35112(12) 0.1345(3) 0.0701(12) Uani 1 1 d .
O11 O 0.49664(14) 0.27404(15) -0.0721(3) 0.0682(11) Uani 1 1 d .
O12 O 0.53369(16) 0.12266(17) 0.2059(5) 0.0866(16) Uani 1 1 d .
N1 N 0.58687(11) 0.32671(12) -0.1850(3) 0.0345(7) Uani 1 1 d .
N2 N 0.85112(11) 0.07892(11) -0.1560(3) 0.0318(7) Uani 1 1 d .
N3 N 0.81760(12) 0.02395(11) 0.0037(3) 0.0334(7) Uani 1 1 d .
N4 N 0.66294(12) 0.09463(12) 0.3460(3) 0.0404(8) Uani 1 1 d .
N5 N 0.58524(12) 0.15202(13) 0.3214(3) 0.0423(9) Uani 1 1 d .
N6 N 0.54122(12) 0.32179(15) 0.0155(3) 0.0438(9) Uani 1 1 d .
C1 C 0.62624(14) 0.33852(15) -0.1337(4) 0.0371(9) Uani 1 1 d .
C2 C 0.66128(13) 0.30678(13) -0.1323(3) 0.0333(8) Uani 1 1 d .
C3 C 0.69690(14) 0.31221(14) -0.0643(3) 0.0376(9) Uani 1 1 d .
H3 H 0.6982 0.3360 -0.0181 0.045 Uiso 1 1 calc R
C4 C 0.73097(15) 0.28271(15) -0.0636(4) 0.0417(10) Uani 1 1 d .
H4 H 0.7554 0.2871 -0.0172 0.050 Uiso 1 1 calc R
C5 C 0.73015(14) 0.24707(13) -0.1289(3) 0.0343(9) Uani 1 1 d .
C6 C 0.76455(13) 0.21542(13) -0.1274(3) 0.0324(8) Uani 1 1 d .
C7 C 0.80248(14) 0.21980(15) -0.0638(3) 0.0379(9) Uani 1 1 d .
H7 H 0.8064 0.2445 -0.0218 0.046 Uiso 1 1 calc R
C8 C 0.83428(13) 0.18873(14) -0.0611(3) 0.0340(9) Uani 1 1 d .
H8 H 0.8598 0.1926 -0.0181 0.041 Uiso 1 1 calc R
C9 C 0.82941(13) 0.15198(13) -0.1203(3) 0.0311(8) Uani 1 1 d .
C10 C 0.86241(13) 0.11810(14) -0.1134(3) 0.0339(9) Uani 1 1 d .
C11 C 0.81642(13) 0.07330(13) -0.2283(3) 0.0305(8) Uani 1 1 d .
C12 C 0.78730(13) 0.10942(13) -0.2467(3) 0.0325(8) Uani 1 1 d .
C13 C 0.75290(15) 0.10563(14) -0.3199(4) 0.0388(9) Uani 1 1 d .
H13 H 0.7505 0.0812 -0.3636 0.047 Uiso 1 1 calc R
C14 C 0.72231(16) 0.13737(15) -0.3292(4) 0.0407(10) Uani 1 1 d .
H14 H 0.6990 0.1343 -0.3796 0.049 Uiso 1 1 calc R
C15 C 0.72454(14) 0.17379(13) -0.2669(3) 0.0340(8) Uani 1 1 d .
C16 C 0.69083(14) 0.20651(13) -0.2732(3) 0.0349(9) Uani 1 1 d .
C17 C 0.65673(14) 0.20473(14) -0.3454(4) 0.0394(10) Uani 1 1 d .
H17 H 0.6564 0.1828 -0.3976 0.047 Uiso 1 1 calc R
C18 C 0.62225(14) 0.23416(14) -0.3450(3) 0.0376(9) Uani 1 1 d .
H18 H 0.5988 0.2319 -0.3955 0.045 Uiso 1 1 calc R
C19 C 0.62292(13) 0.26644(12) -0.2700(3) 0.0300(8) Uani 1 1 d .
C20 C 0.58470(13) 0.29422(13) -0.2635(3) 0.0326(8) Uani 1 1 d .
C21 C 0.65885(14) 0.27108(13) -0.1997(3) 0.0325(8) Uani 1 1 d .
C22 C 0.69350(13) 0.24165(13) -0.1999(3) 0.0320(8) Uani 1 1 d .
C23 C 0.76023(13) 0.17855(13) -0.1937(3) 0.0311(8) Uani 1 1 d .
C24 C 0.79239(14) 0.14658(13) -0.1853(3) 0.0322(8) Uani 1 1 d .
C25 C 0.87820(13) 0.04248(13) -0.1220(3) 0.0328(8) Uani 1 1 d .
H25 H 0.8984 0.0529 -0.0642 0.039 Uiso 1 1 calc R
C26 C 0.90751(15) 0.02502(15) -0.2125(4) 0.0425(10) Uani 1 1 d .
H26A H 0.8893 0.0104 -0.2672 0.051 Uiso 1 1 calc R
H26B H 0.9235 0.0482 -0.2485 0.051 Uiso 1 1 calc R
C27 C 0.93947(15) -0.00522(16) -0.1621(5) 0.0511(13) Uani 1 1 d .
H27A H 0.9582 0.0099 -0.1095 0.061 Uiso 1 1 calc R
H27B H 0.9587 -0.0172 -0.2187 0.061 Uiso 1 1 calc R
C28 C 0.91495(18) -0.04042(17) -0.1051(5) 0.0547(14) Uani 1 1 d .
H28A H 0.9365 -0.0594 -0.0704 0.066 Uiso 1 1 calc R
H28B H 0.8984 -0.0570 -0.1593 0.066 Uiso 1 1 calc R
C29 C 0.88259(17) -0.02381(16) -0.0184(4) 0.0478(11) Uani 1 1 d .
H29A H 0.8657 -0.0475 0.0129 0.057 Uiso 1 1 calc R
H29B H 0.8990 -0.0098 0.0405 0.057 Uiso 1 1 calc R
C30 C 0.85129(14) 0.00755(13) -0.0724(3) 0.0354(9) Uani 1 1 d .
H30 H 0.8356 -0.0075 -0.1321 0.043 Uiso 1 1 calc R
C31 C 0.82536(14) 0.05269(14) 0.0844(3) 0.0359(9) Uani 1 1 d .
C32 C 0.78219(14) 0.06014(13) 0.1388(3) 0.0356(9) Uani 1 1 d .
C33 C 0.77232(15) 0.08768(15) 0.2220(4) 0.0403(10) Uani 1 1 d .
H33 H 0.7933 0.1062 0.2529 0.048 Uiso 1 1 calc R
C34 C 0.72890(14) 0.08572(14) 0.2560(3) 0.0372(9) Uani 1 1 d .
C35 C 0.70647(14) 0.10834(14) 0.3458(4) 0.0369(9) Uani 1 1 d .
C36 C 0.65623(16) 0.06320(16) 0.2694(4) 0.0446(11) Uani 1 1 d .
C37 C 0.69835(15) 0.05808(15) 0.2123(4) 0.0412(10) Uani 1 1 d .
C38 C 0.70851(16) 0.03166(16) 0.1250(4) 0.0462(11) Uani 1 1 d .
H38 H 0.6875 0.0138 0.0918 0.055 Uiso 1 1 calc R
C39 C 0.75176(15) 0.03391(14) 0.0915(4) 0.0378(9) Uani 1 1 d .
C40 C 0.77425(16) 0.00970(14) 0.0044(4) 0.0403(10) Uani 1 1 d .
C41 C 0.63295(16) 0.10505(15) 0.4348(4) 0.0418(10) Uani 1 1 d .
H41 H 0.6451 0.1304 0.4723 0.050 Uiso 1 1 calc R
C42 C 0.63198(17) 0.06869(17) 0.5179(4) 0.0497(11) Uani 1 1 d .
H42A H 0.6220 0.0426 0.4816 0.060 Uiso 1 1 calc R
H42B H 0.6621 0.0638 0.5456 0.060 Uiso 1 1 calc R
C43 C 0.60179(19) 0.07829(18) 0.6109(4) 0.0531(12) Uani 1 1 d .
H43A H 0.6003 0.0535 0.6590 0.064 Uiso 1 1 calc R
H43B H 0.6141 0.1020 0.6531 0.064 Uiso 1 1 calc R
C44 C 0.5567(2) 0.0894(2) 0.5749(5) 0.0619(15) Uani 1 1 d .
H44A H 0.5387 0.0971 0.6386 0.074 Uiso 1 1 calc R
H44B H 0.5429 0.0645 0.5406 0.074 Uiso 1 1 calc R
C45 C 0.55688(17) 0.12622(18) 0.4942(4) 0.0526(12) Uani 1 1 d .
H45A H 0.5266 0.1316 0.4685 0.063 Uiso 1 1 calc R
H45B H 0.5676 0.1520 0.5305 0.063 Uiso 1 1 calc R
C46 C 0.58660(16) 0.11605(16) 0.3974(4) 0.0455(10) Uani 1 1 d .
H46 H 0.5741 0.0909 0.3597 0.055 Uiso 1 1 calc R
C47 C 0.60361(16) 0.19135(15) 0.3378(4) 0.0436(10) Uani 1 1 d .
C48 C 0.58497(15) 0.21938(16) 0.2513(3) 0.0423(10) Uani 1 1 d .
C49 C 0.59339(17) 0.26077(17) 0.2332(4) 0.0475(11) Uani 1 1 d .
H49 H 0.6135 0.2769 0.2748 0.057 Uiso 1 1 calc R
C50 C 0.56896(16) 0.27714(17) 0.1459(4) 0.0442(11) Uani 1 1 d .
C51 C 0.57010(19) 0.32124(19) 0.1035(4) 0.0518(13) Uani 1 1 d .
C52 C 0.52231(15) 0.28262(19) -0.0003(4) 0.0490(12) Uani 1 1 d .
C53 C 0.54082(15) 0.25379(18) 0.0849(4) 0.0469(11) Uani 1 1 d .
C54 C 0.53298(17) 0.2122(2) 0.1024(4) 0.0565(14) Uani 1 1 d .
H54 H 0.5136 0.1961 0.0588 0.068 Uiso 1 1 calc R
C55 C 0.55608(16) 0.19506(18) 0.1907(4) 0.0487(11) Uani 1 1 d .
C56 C 0.55527(16) 0.1520(2) 0.2350(5) 0.0560(13) Uani 1 1 d .
C57 C 0.53574(15) 0.35919(17) -0.0510(4) 0.0440(11) Uani 1 1 d .
H57 H 0.5568 0.3808 -0.0233 0.053 Uiso 1 1 calc R
C58 C 0.48955(17) 0.3784(2) -0.0441(4) 0.0605(16) Uani 1 1 d .
H58A H 0.4814 0.3826 0.0326 0.073 Uiso 1 1 calc R
H58B H 0.4679 0.3589 -0.0768 0.073 Uiso 1 1 calc R
C59 C 0.48857(16) 0.42074(18) -0.1040(4) 0.0516(13) Uani 1 1 d .
H59A H 0.4584 0.4324 -0.1021 0.062 Uiso 1 1 calc R
H59B H 0.5083 0.4409 -0.0671 0.062 Uiso 1 1 calc R
C60 C 0.50312(16) 0.41546(18) -0.2208(4) 0.0503(12) Uani 1 1 d .
H60A H 0.5047 0.4434 -0.2558 0.060 Uiso 1 1 calc R
H60B H 0.4811 0.3984 -0.2602 0.060 Uiso 1 1 calc R
C61 C 0.54834(15) 0.39379(15) -0.2279(4) 0.0413(10) Uani 1 1 d .
H61A H 0.5563 0.3893 -0.3046 0.050 Uiso 1 1 calc R
H61B H 0.5710 0.4119 -0.1945 0.050 Uiso 1 1 calc R
C62 C 0.54653(14) 0.35224(16) -0.1703(3) 0.0385(10) Uani 1 1 d .
H62 H 0.5216 0.3359 -0.2023 0.046 Uiso 1 1 calc R
O1A O 0.62107(9) 0.40199(10) 0.5519(3) 0.0386(7) Uani 1 1 d .
O2A O 0.87150(10) 0.13447(10) 0.5676(3) 0.0465(8) Uani 1 1 d .
O3A O 0.96210(10) 0.21899(11) 0.7616(3) 0.0427(7) Uani 1 1 d .
O4A O 0.69989(10) 0.46748(9) 0.8089(2) 0.0388(7) Uani 1 1 d .
O5A O 0.93805(11) 0.16157(10) 0.3816(3) 0.0420(7) Uani 1 1 d .
O6A O 0.87577(13) 0.29383(11) 0.0647(3) 0.0520(8) Uani 1 1 d .
O7A O 0.96867(15) 0.38844(13) 0.2245(3) 0.0688(12) Uani 1 1 d .
O8A O 1.02377(11) 0.26030(10) 0.5480(3) 0.0460(8) Uani 1 1 d .
O9A O 0.80524(11) 0.38933(13) 0.0689(3) 0.0522(9) Uani 1 1 d .
O10A O 0.64911(11) 0.43751(11) 0.3305(3) 0.0449(7) Uani 1 1 d .
O11A O 0.73691(12) 0.51578(12) 0.5541(3) 0.0534(9) Uani 1 1 d .
O12A O 0.89330(13) 0.46926(15) 0.2846(4) 0.0714(12) Uani 1 1 d .
N1A N 0.66688(11) 0.43841(11) 0.6621(3) 0.0320(7) Uani 1 1 d .
N2A N 0.91961(11) 0.17987(11) 0.6482(3) 0.0341(7) Uani 1 1 d .
N3A N 0.91664(13) 0.35016(13) 0.1301(3) 0.0424(9) Uani 1 1 d .
N4A N 0.85913(13) 0.42543(13) 0.1627(3) 0.0422(8) Uani 1 1 d .
N5A N 0.68378(12) 0.47818(11) 0.4604(3) 0.0351(7) Uani 1 1 d .
N048 N 0.98192(11) 0.20380(11) 0.4889(3) 0.0318(7) Uani 1 1 d .
C1A C 0.65462(13) 0.40264(13) 0.6062(3) 0.0324(8) Uani 1 1 d .
C2A C 0.68521(13) 0.36668(14) 0.6122(3) 0.0332(8) Uani 1 1 d .
C3A C 0.67928(13) 0.33249(14) 0.5443(3) 0.0339(9) Uani 1 1 d .
H3A H 0.6547 0.3318 0.4969 0.041 Uiso 1 1 calc R
C4A C 0.70897(14) 0.29926(13) 0.5450(3) 0.0358(9) Uani 1 1 d .
H4A H 0.7040 0.2760 0.4983 0.043 Uiso 1 1 calc R
C5A C 0.74562(13) 0.29890(13) 0.6118(3) 0.0335(8) Uani 1 1 d .
C6A C 0.77901(14) 0.26552(14) 0.6100(3) 0.0361(9) Uani 1 1 d .
C7A C 0.77452(14) 0.22971(15) 0.5463(4) 0.0384(9) Uani 1 1 d .
H7A H 0.7493 0.2267 0.5017 0.046 Uiso 1 1 calc R
C8A C 0.80661(14) 0.19794(14) 0.5468(4) 0.0376(9) Uani 1 1 d .
H8A H 0.8022 0.1730 0.5058 0.045 Uiso 1 1 calc R
C9A C 0.84451(13) 0.20282(13) 0.6068(3) 0.0328(8) Uani 1 1 d .
C10A C 0.87863(14) 0.16907(13) 0.6050(4) 0.0358(9) Uani 1 1 d .
C11A C 0.92657(14) 0.21366(14) 0.7174(3) 0.0366(9) Uani 1 1 d .
C12A C 0.88939(13) 0.24371(15) 0.7311(4) 0.0381(9) Uani 1 1 d .
C13A C 0.89400(16) 0.27670(17) 0.7990(4) 0.0483(12) Uani 1 1 d .
H13A H 0.9200 0.2793 0.8411 0.058 Uiso 1 1 calc R
C14A C 0.86147(15) 0.30651(16) 0.8079(4) 0.0468(12) Uani 1 1 d .
H14A H 0.8655 0.3295 0.8560 0.056 Uiso 1 1 calc R
C15A C 0.82280(14) 0.30392(15) 0.7480(4) 0.0395(10) Uani 1 1 d .
C16A C 0.78859(14) 0.33634(14) 0.7554(3) 0.0370(9) Uani 1 1 d .
C17A C 0.79117(15) 0.36900(15) 0.8275(4) 0.0426(10) Uani 1 1 d .
H17A H 0.8147 0.3696 0.8779 0.051 Uiso 1 1 calc R
C18A C 0.76014(15) 0.40143(14) 0.8287(4) 0.0398(9) Uani 1 1 d .
H18A H 0.7623 0.4233 0.8807 0.048 Uiso 1 1 calc R
C19A C 0.72646(14) 0.40165(13) 0.7548(3) 0.0346(9) Uani 1 1 d .
C20A C 0.69685(13) 0.43824(14) 0.7473(4) 0.0365(9) Uani 1 1 d .
C21A C 0.72113(13) 0.36779(13) 0.6833(3) 0.0325(8) Uani 1 1 d .
C22A C 0.75261(13) 0.33337(13) 0.6831(3) 0.0326(8) Uani 1 1 d .
C23A C 0.81689(13) 0.26964(14) 0.6772(3) 0.0341(9) Uani 1 1 d .
C24A C 0.85044(14) 0.23810(14) 0.6711(3) 0.0358(9) Uani 1 1 d .
C25A C 0.95631(13) 0.15133(13) 0.6244(3) 0.0324(8) Uani 1 1 d .
H25A H 0.9453 0.1301 0.5712 0.039 Uiso 1 1 calc R
C26A C 0.97393(15) 0.12670(15) 0.7236(4) 0.0418(10) Uani 1 1 d .
H26C H 0.9884 0.1463 0.7746 0.050 Uiso 1 1 calc R
H26D H 0.9493 0.1128 0.7616 0.050 Uiso 1 1 calc R
C27A C 1.00676(17) 0.09387(17) 0.6852(4) 0.0508(12) Uani 1 1 d .
H27C H 1.0185 0.0785 0.7484 0.061 Uiso 1 1 calc R
H27D H 0.9915 0.0733 0.6383 0.061 Uiso 1 1 calc R
C28A C 1.04423(16) 0.11336(17) 0.6236(4) 0.0453(11) Uani 1 1 d .
H28C H 1.0635 0.0908 0.5955 0.054 Uiso 1 1 calc R
H28D H 1.0619 0.1309 0.6734 0.054 Uiso 1 1 calc R
C29A C 1.02821(14) 0.14085(16) 0.5281(3) 0.0398(10) Uani 1 1 d .
H29C H 1.0536 0.1549 0.4934 0.048 Uiso 1 1 calc R
H29D H 1.0135 0.1230 0.4735 0.048 Uiso 1 1 calc R
C30A C 0.99590(13) 0.17394(13) 0.5716(3) 0.0321(8) Uani 1 1 d .
H30A H 1.0114 0.1902 0.6294 0.038 Uiso 1 1 calc R
C31A C 0.95437(12) 0.19512(13) 0.4009(3) 0.0325(8) Uani 1 1 d .
C32A C 0.94909(13) 0.23581(13) 0.3412(3) 0.0332(8) Uani 1 1 d .
C33A C 0.92292(14) 0.24455(14) 0.2539(3) 0.0384(9) Uani 1 1 d .
H33A H 0.9048 0.2241 0.2201 0.046 Uiso 1 1 calc R
C34A C 0.92536(15) 0.28647(14) 0.2190(3) 0.0385(9) Uani 1 1 d .
C35A C 0.90203(15) 0.30821(15) 0.1280(3) 0.0390(9) Uani 1 1 d .
C36A C 0.94846(17) 0.35627(16) 0.2070(4) 0.0464(11) Uani 1 1 d .
C37A C 0.95262(15) 0.31523(15) 0.2659(4) 0.0417(10) Uani 1 1 d .
C38A C 0.97896(16) 0.30660(15) 0.3550(4) 0.0433(10) Uani 1 1 d .
H38A H 0.9974 0.3270 0.3878 0.052 Uiso 1 1 calc R
C39A C 0.97585(14) 0.26578(14) 0.3912(3) 0.0350(9) Uani 1 1 d .
C40A C 0.99758(14) 0.24509(14) 0.4848(4) 0.0383(9) Uani 1 1 d .
C41A C 0.90584(17) 0.38003(15) 0.0418(4) 0.0432(10) Uani 1 1 d .
H41A H 0.8790 0.3692 0.0043 0.052 Uiso 1 1 calc R
C42A C 0.94279(17) 0.38113(17) -0.0404(4) 0.0494(12) Uani 1 1 d .
H42C H 0.9478 0.3524 -0.0689 0.059 Uiso 1 1 calc R
H42D H 0.9702 0.3906 -0.0048 0.059 Uiso 1 1 calc R
C43A C 0.9317(2) 0.4110(2) -0.1347(5) 0.0617(15) Uani 1 1 d .
H43C H 0.9566 0.4119 -0.1861 0.074 Uiso 1 1 calc R
H43D H 0.9055 0.4005 -0.1737 0.074 Uiso 1 1 calc R
C44A C 0.9227(2) 0.45499(19) -0.0916(5) 0.0599(15) Uani 1 1 d .
H44C H 0.9150 0.4740 -0.1521 0.072 Uiso 1 1 calc R
H44D H 0.9495 0.4662 -0.0563 0.072 Uiso 1 1 calc R
C45A C 0.88500(18) 0.45372(17) -0.0102(4) 0.0503(12) Uani 1 1 d .
H45C H 0.8798 0.4823 0.0187 0.060 Uiso 1 1 calc R
H45D H 0.8578 0.4443 -0.0469 0.060 Uiso 1 1 calc R
C46A C 0.89546(16) 0.42378(16) 0.0829(4) 0.0438(10) Uani 1 1 d .
H46A H 0.9225 0.4346 0.1195 0.053 Uiso 1 1 calc R
C47A C 0.81665(16) 0.41079(15) 0.1439(4) 0.0428(10) Uani 1 1 d .
C48A C 0.78882(16) 0.42807(15) 0.2313(4) 0.0428(10) Uani 1 1 d .
C49A C 0.74374(15) 0.42475(15) 0.2458(4) 0.0401(10) Uani 1 1 d .
H49A H 0.7254 0.4086 0.1995 0.048 Uiso 1 1 calc R
C50A C 0.72782(14) 0.44684(13) 0.3329(3) 0.0358(9) Uani 1 1 d .
C51A C 0.68163(15) 0.45250(14) 0.3694(3) 0.0377(9) Uani 1 1 d .
C52A C 0.72576(16) 0.49180(15) 0.4823(4) 0.0415(10) Uani 1 1 d .
C53A C 0.75447(16) 0.47164(14) 0.3993(4) 0.0406(10) Uani 1 1 d .
C54A C 0.79943(17) 0.47498(16) 0.3852(4) 0.0485(11) Uani 1 1 d .
H54A H 0.8177 0.4913 0.4313 0.058 Uiso 1 1 calc R
C55A C 0.81568(16) 0.45235(16) 0.2975(4) 0.0445(10) Uani 1 1 d .
C56A C 0.86132(17) 0.45102(17) 0.2534(4) 0.0484(11) Uani 1 1 d .
C57A C 0.64316(14) 0.49012(14) 0.5187(3) 0.0360(9) Uani 1 1 d .
H57A H 0.6184 0.4734 0.4877 0.043 Uiso 1 1 calc R
C58A C 0.63194(18) 0.53688(15) 0.5055(4) 0.0464(11) Uani 1 1 d .
H58C H 0.6547 0.5544 0.5409 0.056 Uiso 1 1 calc R
H58D H 0.6311 0.5443 0.4279 0.056 Uiso 1 1 calc R
C59A C 0.58733(19) 0.54505(17) 0.5570(4) 0.0543(13) Uani 1 1 d .
H59C H 0.5803 0.5754 0.5520 0.065 Uiso 1 1 calc R
H59D H 0.5644 0.5293 0.5170 0.065 Uiso 1 1 calc R
C60A C 0.5868(2) 0.53171(18) 0.6740(4) 0.0579(14) Uani 1 1 d .
H60C H 0.5566 0.5347 0.7026 0.069 Uiso 1 1 calc R
H60D H 0.6062 0.5507 0.7159 0.069 Uiso 1 1 calc R
C61A C 0.60198(17) 0.48636(16) 0.6900(4) 0.0457(11) Uani 1 1 d .
H61C H 0.6037 0.4800 0.7682 0.055 Uiso 1 1 calc R
H61D H 0.5804 0.4669 0.6570 0.055 Uiso 1 1 calc R
C62A C 0.64612(15) 0.47981(14) 0.6393(3) 0.0368(9) Uani 1 1 d .
H62A H 0.6660 0.5015 0.6716 0.044 Uiso 1 1 calc R
Cl1 Cl 0.78238(7) 0.20421(7) 0.23586(16) 0.0876(5) Uani 1 1 d .
Cl2 Cl 0.71587(9) 0.26954(7) 0.24738(18) 0.1010(6) Uani 1 1 d .
Cl3 Cl 0.69606(7) 0.19053(7) 0.14479(16) 0.0935(6) Uani 1 1 d .
C1S C 0.7265(3) 0.2172(3) 0.2490(6) 0.097(2) Uani 1 1 d .
H1S H 0.7162 0.2060 0.3201 0.117 Uiso 1 1 calc R

loop_
_atom_site_aniso_label
_atom_site_aniso_U_11
_atom_site_aniso_U_22
_atom_site_aniso_U_33
_atom_site_aniso_U_23
_atom_site_aniso_U_13
_atom_site_aniso_U_12
O1 0.0384(16) 0.0455(19) 0.069(2) -0.0224(17) -0.0160(16) 0.0155(14)
O2 0.0250(14) 0.0430(17) 0.0537(18) -0.0055(14) -0.0044(13) 0.0056(12)
O3 0.0376(15) 0.0339(15) 0.0401(15) -0.0064(12) -0.0049(12) 0.0035(12)
O4 0.0322(14) 0.0443(17) 0.0379(15) -0.0071(13) -0.0108(12) 0.0063(12)
O5 0.0350(16) 0.0495(18) 0.0448(17) -0.0120(14) -0.0062(13) -0.0004(13)
O6 0.0453(17) 0.0494(19) 0.0421(17) -0.0160(14) -0.0029(14) 0.0031(14)
O7 0.046(2) 0.074(3) 0.072(2) -0.030(2) 0.0099(18) -0.0111(18)
O8 0.0462(17) 0.0463(18) 0.0483(18) -0.0205(15) 0.0047(14) -0.0065(14)
O9 0.079(2) 0.0455(19) 0.0443(18) -0.0044(15) -0.0239(18) 0.0142(18)
O10 0.110(3) 0.044(2) 0.057(2) -0.0064(17) -0.037(2) 0.009(2)
O11 0.057(2) 0.083(3) 0.064(2) 0.020(2) -0.029(2) -0.011(2)
O12 0.071(3) 0.083(3) 0.105(4) 0.016(3) -0.046(3) -0.023(2)
N1 0.0289(16) 0.0408(19) 0.0338(17) -0.0054(14) -0.0028(14) 0.0120(14)
N2 0.0260(15) 0.0317(17) 0.0377(17) -0.0017(14) 0.0013(13) 0.0039(13)
N3 0.0360(18) 0.0305(17) 0.0336(17) -0.0032(14) 0.0019(14) 0.0000(14)
N4 0.0405(19) 0.041(2) 0.0402(19) -0.0099(16) 0.0018(16) 0.0040(16)
N5 0.0364(19) 0.051(2) 0.0389(19) 0.0013(17) -0.0003(16) 0.0086(16)
N6 0.0306(18) 0.068(3) 0.0326(18) 0.0011(18) 0.0000(15) 0.0143(18)
C1 0.031(2) 0.044(2) 0.037(2) -0.0087(18) -0.0028(16) 0.0058(18)
C2 0.0312(19) 0.032(2) 0.036(2) 0.0013(16) 0.0002(16) 0.0096(16)
C3 0.039(2) 0.039(2) 0.035(2) -0.0108(17) -0.0068(17) 0.0070(18)
C4 0.040(2) 0.044(2) 0.041(2) -0.0117(19) -0.0164(19) 0.0094(19)
C5 0.034(2) 0.034(2) 0.035(2) -0.0061(17) -0.0050(16) 0.0080(17)
C6 0.0299(19) 0.034(2) 0.0330(19) -0.0076(16) -0.0057(15) 0.0110(16)
C7 0.038(2) 0.043(2) 0.032(2) -0.0136(18) -0.0111(17) 0.0065(18)
C8 0.0262(18) 0.037(2) 0.039(2) -0.0075(18) -0.0094(16) 0.0005(16)
C9 0.0295(19) 0.033(2) 0.0313(19) -0.0032(16) -0.0023(15) 0.0077(16)
C10 0.029(2) 0.037(2) 0.036(2) -0.0065(17) 0.0012(16) 0.0045(16)
C11 0.0330(19) 0.030(2) 0.0285(18) -0.0042(15) 0.0028(15) 0.0068(15)
C12 0.035(2) 0.032(2) 0.0304(19) -0.0050(16) -0.0024(16) 0.0023(16)
C13 0.045(2) 0.036(2) 0.036(2) -0.0098(18) -0.0062(18) 0.0065(18)
C14 0.045(2) 0.042(2) 0.036(2) -0.0075(18) -0.0122(19) 0.0067(19)
C15 0.033(2) 0.034(2) 0.034(2) -0.0030(16) -0.0088(17) 0.0061(17)
C16 0.036(2) 0.035(2) 0.034(2) -0.0083(17) -0.0056(17) 0.0065(17)
C17 0.038(2) 0.036(2) 0.045(2) -0.0122(18) -0.0082(19) 0.0110(18)
C18 0.038(2) 0.039(2) 0.037(2) -0.0039(18) -0.0119(18) 0.0066(18)
C19 0.0295(18) 0.0279(19) 0.0325(19) -0.0037(15) -0.0046(16) 0.0047(15)
C20 0.0305(19) 0.036(2) 0.0311(19) 0.0040(16) -0.0020(16) 0.0024(16)
C21 0.035(2) 0.034(2) 0.0285(19) 0.0005(16) -0.0077(16) 0.0065(16)
C22 0.0269(18) 0.037(2) 0.0320(19) -0.0053(16) -0.0030(15) 0.0069(16)
C23 0.0281(19) 0.037(2) 0.0286(18) -0.0039(16) -0.0030(15) 0.0028(16)
C24 0.035(2) 0.033(2) 0.0288(19) -0.0031(16) -0.0044(16) 0.0041(16)
C25 0.0242(18) 0.036(2) 0.039(2) -0.0073(17) -0.0005(16) 0.0121(16)
C26 0.033(2) 0.045(3) 0.049(3) -0.011(2) 0.0054(19) 0.0044(19)
C27 0.029(2) 0.046(3) 0.079(3) -0.021(2) -0.004(2) 0.0137(19)
C28 0.055(3) 0.047(3) 0.062(3) -0.014(2) -0.017(2) 0.035(2)
C29 0.055(3) 0.039(2) 0.050(3) -0.008(2) -0.012(2) 0.016(2)
C30 0.040(2) 0.030(2) 0.036(2) -0.0037(16) -0.0054(17) 0.0075(17)
C31 0.040(2) 0.032(2) 0.036(2) -0.0028(17) -0.0044(17) 0.0052(17)
C32 0.039(2) 0.032(2) 0.036(2) -0.0049(17) -0.0057(17) 0.0074(17)
C33 0.043(2) 0.040(2) 0.038(2) -0.0107(18) -0.0101(18) 0.0065(19)
C34 0.041(2) 0.036(2) 0.035(2) -0.0081(17) -0.0020(18) 0.0023(18)
C35 0.033(2) 0.036(2) 0.041(2) -0.0018(18) -0.0004(17) 0.0082(17)
C36 0.041(2) 0.046(3) 0.046(2) -0.014(2) 0.003(2) -0.001(2)
C37 0.034(2) 0.042(2) 0.047(2) -0.006(2) -0.0038(18) -0.0007(18)
C38 0.045(2) 0.045(3) 0.049(3) -0.017(2) 0.000(2) -0.001(2)
C39 0.038(2) 0.035(2) 0.040(2) -0.0053(18) -0.0014(18) 0.0024(18)
C40 0.043(2) 0.038(2) 0.040(2) -0.0061(19) 0.0007(19) 0.0001(19)
C41 0.046(2) 0.043(2) 0.036(2) -0.0031(19) 0.0048(19) 0.006(2)
C42 0.048(3) 0.045(3) 0.055(3) 0.004(2) -0.005(2) 0.010(2)
C43 0.062(3) 0.048(3) 0.050(3) 0.007(2) 0.012(2) 0.008(2)
C44 0.058(3) 0.063(3) 0.065(3) 0.008(3) 0.021(3) 0.005(3)
C45 0.045(3) 0.056(3) 0.057(3) 0.004(2) 0.011(2) 0.006(2)
C46 0.044(2) 0.048(3) 0.044(2) 0.005(2) 0.005(2) 0.009(2)
C47 0.043(2) 0.045(3) 0.042(2) -0.006(2) -0.002(2) 0.012(2)
C48 0.039(2) 0.057(3) 0.032(2) -0.0044(19) -0.0006(18) 0.008(2)
C49 0.054(3) 0.052(3) 0.036(2) -0.006(2) -0.008(2) 0.014(2)
C50 0.041(2) 0.059(3) 0.032(2) -0.005(2) -0.0037(18) 0.018(2)
C51 0.061(3) 0.062(3) 0.032(2) -0.003(2) -0.010(2) 0.026(3)
C52 0.033(2) 0.072(3) 0.042(2) 0.011(2) -0.0043(19) 0.006(2)
C53 0.031(2) 0.071(3) 0.038(2) 0.005(2) 0.0018(18) 0.007(2)
C54 0.042(3) 0.079(4) 0.049(3) 0.011(3) -0.017(2) -0.014(3)
C55 0.040(2) 0.064(3) 0.042(2) 0.010(2) 0.001(2) -0.003(2)
C56 0.037(2) 0.070(4) 0.061(3) 0.012(3) -0.005(2) -0.009(2)
C57 0.035(2) 0.062(3) 0.035(2) -0.004(2) -0.0027(18) 0.020(2)
C58 0.044(3) 0.097(4) 0.041(3) 0.008(3) 0.006(2) 0.040(3)
C59 0.041(2) 0.067(3) 0.046(3) -0.008(2) -0.008(2) 0.029(2)
C60 0.044(3) 0.059(3) 0.048(3) -0.004(2) -0.009(2) 0.027(2)
C61 0.037(2) 0.049(3) 0.038(2) 0.0017(19) -0.0029(18) 0.0159(19)
C62 0.029(2) 0.056(3) 0.030(2) -0.0049(19) -0.0006(16) 0.0166(19)
O1A 0.0314(14) 0.0398(16) 0.0445(16) 0.0042(13) -0.0049(13) 0.0068(12)
O2A 0.0347(15) 0.0324(16) 0.073(2) -0.0070(15) 0.0052(15) 0.0076(13)
O3A 0.0343(15) 0.0489(18) 0.0449(17) -0.0109(14) -0.0077(13) 0.0133(13)
O4A 0.0406(16) 0.0360(16) 0.0399(15) -0.0075(13) -0.0031(13) 0.0096(13)
O5A 0.0484(18) 0.0347(16) 0.0428(16) -0.0021(13) -0.0086(14) -0.0014(13)
O6A 0.063(2) 0.050(2) 0.0425(17) 0.0008(15) -0.0179(16) 0.0062(17)
O7A 0.087(3) 0.051(2) 0.069(2) 0.0218(19) -0.032(2) -0.018(2)
O8A 0.0480(18) 0.0443(18) 0.0458(17) 0.0037(14) -0.0174(15) -0.0047(14)
O9A 0.0455(18) 0.073(2) 0.0382(17) -0.0115(17) 0.0020(14) 0.0107(17)
O10A 0.0435(18) 0.0472(18) 0.0442(17) -0.0077(14) -0.0003(14) 0.0045(14)
O11A 0.053(2) 0.059(2) 0.0476(18) -0.0206(17) 0.0003(15) -0.0046(16)
O12A 0.052(2) 0.082(3) 0.081(3) -0.029(2) 0.014(2) -0.013(2)
N1A 0.0306(16) 0.0321(18) 0.0333(17) -0.0021(14) -0.0034(13) 0.0100(14)
N2A 0.0335(17) 0.0304(17) 0.0385(18) 0.0018(14) 0.0029(14) 0.0086(14)
N3A 0.045(2) 0.046(2) 0.0363(18) 0.0077(16) -0.0053(16) 0.0035(17)
N4A 0.041(2) 0.041(2) 0.044(2) 0.0107(16) 0.0041(17) 0.0067(16)
N5A 0.045(2) 0.0285(17) 0.0321(17) 0.0017(14) 0.0035(15) 0.0065(14)
N048 0.0285(15) 0.0363(18) 0.0305(16) 0.0039(14) -0.0007(13) 0.0039(14)
C1A 0.0301(19) 0.037(2) 0.0297(19) 0.0005(16) 0.0023(16) 0.0058(16)
C2A 0.0290(19) 0.039(2) 0.0310(19) 0.0015(17) 0.0010(15) 0.0073(16)
C3A 0.0288(19) 0.038(2) 0.035(2) -0.0022(17) -0.0062(16) 0.0023(16)
C4A 0.039(2) 0.032(2) 0.036(2) -0.0081(17) -0.0081(17) 0.0083(17)
C5A 0.0317(19) 0.031(2) 0.038(2) -0.0023(17) -0.0047(16) 0.0059(16)
C6A 0.031(2) 0.041(2) 0.037(2) -0.0067(18) -0.0036(17) 0.0085(17)
C7A 0.032(2) 0.043(2) 0.040(2) -0.0042(18) -0.0041(17) 0.0126(18)
C8A 0.037(2) 0.032(2) 0.043(2) -0.0078(18) 0.0000(18) 0.0066(17)
C9A 0.0300(19) 0.032(2) 0.037(2) 0.0013(16) 0.0010(16) 0.0046(16)
C10A 0.034(2) 0.032(2) 0.042(2) -0.0024(17) 0.0041(17) 0.0066(17)
C11A 0.036(2) 0.038(2) 0.036(2) -0.0020(18) -0.0007(17) 0.0118(18)
C12A 0.029(2) 0.046(2) 0.039(2) -0.0026(19) -0.0037(17) 0.0107(17)
C13A 0.043(2) 0.057(3) 0.045(2) -0.011(2) -0.017(2) 0.016(2)
C14A 0.039(2) 0.051(3) 0.050(3) -0.023(2) -0.016(2) 0.018(2)
C15A 0.032(2) 0.048(3) 0.039(2) -0.0074(19) -0.0059(17) 0.0117(19)
C16A 0.035(2) 0.041(2) 0.035(2) -0.0089(18) -0.0064(17) 0.0169(18)
C17A 0.036(2) 0.042(2) 0.050(3) -0.013(2) -0.012(2) 0.0109(18)
C18A 0.041(2) 0.035(2) 0.043(2) -0.0081(18) -0.0033(19) 0.0068(18)
C19A 0.036(2) 0.033(2) 0.035(2) -0.0047(16) -0.0027(17) 0.0102(17)
C20A 0.031(2) 0.041(2) 0.038(2) 0.0035(19) 0.0013(17) 0.0089(17)
C21A 0.0311(19) 0.033(2) 0.0333(19) 0.0006(16) 0.0037(16) 0.0104(16)
C22A 0.0292(19) 0.031(2) 0.038(2) -0.0009(17) -0.0060(16) 0.0069(16)
C23A 0.0315(19) 0.039(2) 0.0316(19) -0.0039(17) -0.0022(16) 0.0093(17)
C24A 0.037(2) 0.040(2) 0.031(2) -0.0005(17) -0.0007(17) 0.0072(18)
C25A 0.034(2) 0.031(2) 0.032(2) 0.0052(16) 0.0048(16) 0.0102(16)
C26A 0.043(2) 0.044(2) 0.038(2) 0.0162(19) 0.0137(19) 0.0137(19)
C27A 0.050(3) 0.051(3) 0.051(3) 0.019(2) 0.010(2) 0.021(2)
C28A 0.042(2) 0.052(3) 0.042(2) 0.011(2) 0.0051(19) 0.020(2)
C29A 0.031(2) 0.056(3) 0.032(2) 0.0091(19) 0.0080(16) 0.0171(19)
C30A 0.0266(18) 0.034(2) 0.036(2) 0.0032(17) 0.0016(16) 0.0043(16)
C31A 0.0255(18) 0.036(2) 0.036(2) 0.0029(17) -0.0005(15) 0.0051(16)
C32A 0.0319(19) 0.032(2) 0.035(2) -0.0034(16) -0.0005(16) 0.0062(16)
C33A 0.038(2) 0.040(2) 0.038(2) -0.0038(18) -0.0047(18) 0.0039(18)
C34A 0.043(2) 0.039(2) 0.034(2) 0.0047(18) 0.0012(18) 0.0057(18)
C35A 0.042(2) 0.042(2) 0.033(2) 0.0013(18) -0.0067(18) 0.0029(19)
C36A 0.052(3) 0.040(3) 0.047(3) 0.001(2) -0.009(2) -0.003(2)
C37A 0.044(2) 0.042(2) 0.039(2) 0.0106(19) -0.0005(19) 0.0000(19)
C38A 0.043(2) 0.038(2) 0.049(3) 0.005(2) -0.012(2) -0.0042(19)
C39A 0.037(2) 0.033(2) 0.034(2) 0.0074(17) -0.0004(17) 0.0021(17)
C40A 0.034(2) 0.040(2) 0.041(2) 0.0026(18) -0.0060(18) -0.0021(18)
C41A 0.050(3) 0.042(2) 0.037(2) 0.0069(19) 0.0014(19) 0.016(2)
C42A 0.048(3) 0.051(3) 0.050(3) 0.009(2) 0.006(2) 0.015(2)
C43A 0.068(3) 0.069(4) 0.048(3) 0.022(3) 0.013(3) 0.015(3)
C44A 0.065(3) 0.059(3) 0.055(3) 0.023(3) 0.020(3) 0.024(3)
C45A 0.052(3) 0.046(3) 0.053(3) 0.007(2) 0.007(2) 0.014(2)
C46A 0.044(2) 0.045(3) 0.043(2) 0.007(2) 0.009(2) 0.009(2)
C47A 0.050(3) 0.043(2) 0.036(2) 0.0026(19) -0.0003(19) 0.007(2)
C48A 0.047(3) 0.044(2) 0.038(2) 0.0076(19) -0.0011(19) 0.0082(19)
C49A 0.044(2) 0.043(2) 0.033(2) 0.0005(18) -0.0051(18) -0.0004(19)
C50A 0.040(2) 0.033(2) 0.035(2) 0.0019(17) 0.0025(17) 0.0032(17)
C51A 0.041(2) 0.037(2) 0.035(2) -0.0018(17) 0.0015(18) 0.0112(18)
C52A 0.042(2) 0.041(2) 0.041(2) -0.0004(19) 0.0036(19) 0.004(2)
C53A 0.048(2) 0.038(2) 0.036(2) -0.0053(18) -0.0055(19) 0.0016(19)
C54A 0.050(3) 0.042(3) 0.054(3) -0.012(2) 0.008(2) 0.000(2)
C55A 0.043(2) 0.044(3) 0.046(3) -0.005(2) -0.003(2) 0.001(2)
C56A 0.045(3) 0.048(3) 0.052(3) -0.008(2) 0.003(2) 0.008(2)
C57A 0.039(2) 0.033(2) 0.036(2) -0.0008(16) 0.0031(17) 0.0081(17)
C58A 0.059(3) 0.040(2) 0.040(2) 0.0044(19) -0.003(2) 0.013(2)
C59A 0.062(3) 0.045(3) 0.056(3) -0.005(2) -0.010(2) 0.026(2)
C60A 0.066(3) 0.054(3) 0.054(3) 0.002(2) 0.010(3) 0.040(3)
C61A 0.050(3) 0.049(3) 0.037(2) 0.004(2) 0.0073(19) 0.021(2)
C62A 0.043(2) 0.032(2) 0.036(2) -0.0024(17) -0.0012(17) 0.0169(18)
Cl1 0.0884(12) 0.0928(13) 0.0817(11) 0.0027(9) 0.0000(9) 0.0086(10)
Cl2 0.1271(17) 0.0911(14) 0.0848(12) -0.0065(10) -0.0025(12) 0.0246(12)
Cl3 0.0971(13) 0.1026(14) 0.0808(11) -0.0130(10) -0.0043(10) 0.0123(11)
C1S 0.125(7) 0.101(6) 0.067(4) -0.003(4) 0.005(5) 0.009(5)

loop_
_atom_type_symbol
_atom_type_description
_atom_type_scat_dispersion_real
_atom_type_scat_dispersion_imag
_atom_type_scat_source
C C 0.0181 0.0091 'International Tables Vol C Tables 4.2.6.8 and 6.1.1.4'
H H 0.0000 0.0000 'International Tables Vol C Tables 4.2.6.8 and 6.1.1.4'
Cl Cl 0.3639 0.7018 'International Tables Vol C Tables 4.2.6.8 and 6.1.1.4'
N N 0.0311 0.0180 'International Tables Vol C Tables 4.2.6.8 and 6.1.1.4'
O O 0.0492 0.0322 'International Tables Vol C Tables 4.2.6.8 and 6.1.1.4'

loop_
_geom_angle_atom_site_label_1
_geom_angle_atom_site_label_2
_geom_angle_atom_site_label_3
_geom_angle
C1 N1 C20 122.9(3)
C1 N1 C62 120.2(4)
C20 N1 C62 116.3(3)
C10 N2 C25 116.9(3)
C11 N2 C10 122.9(3)
C11 N2 C25 120.2(3)
C31 N3 C30 125.1(4)
C31 N3 C40 112.0(4)
C40 N3 C30 122.8(3)
C35 N4 C41 121.4(4)
C36 N4 C35 111.2(4)
C36 N4 C41 125.6(4)
C47 N5 C46 126.4(4)
C47 N5 C56 111.9(4)
C56 N5 C46 120.1(4)
C51 N6 C57 121.5(5)
C52 N6 C51 111.1(4)
C52 N6 C57 127.3(4)
O1 C1 N1 120.5(4)
O1 C1 C2 123.3(4)
N1 C1 C2 116.1(4)
C3 C2 C1 119.4(4)
C3 C2 C21 120.1(4)
C21 C2 C1 120.5(4)
C2 C3 H3 120.0
C2 C3 C4 120.1(4)
C4 C3 H3 120.0
C3 C4 H4 119.0
C5 C4 C3 122.0(4)
C5 C4 H4 119.0
C4 C5 C6 123.0(4)
C4 C5 C22 118.0(4)
C22 C5 C6 119.1(4)
C7 C6 C5 122.0(4)
C7 C6 C23 118.5(3)
C23 C6 C5 119.5(3)
C6 C7 H7 119.4
C8 C7 C6 121.2(4)
C8 C7 H7 119.4
C7 C8 H8 119.5
C7 C8 C9 120.9(4)
C9 C8 H8 119.5
C8 C9 C10 120.8(4)
C8 C9 C24 119.7(4)
C24 C9 C10 119.5(4)
O2 C10 N2 121.6(4)
O2 C10 C9 120.8(4)
N2 C10 C9 117.5(3)
O3 C11 N2 120.0(3)
O3 C11 C12 122.9(4)
N2 C11 C12 117.1(3)
C13 C12 C11 119.2(4)
C13 C12 C24 120.4(4)
C24 C12 C11 120.3(4)
C12 C13 H13 120.0
C14 C13 C12 119.9(4)
C14 C13 H13 120.0
C13 C14 H14 119.0
C13 C14 C15 122.0(4)
C15 C14 H14 119.0
C14 C15 C16 121.8(4)
C14 C15 C23 118.6(4)
C23 C15 C16 119.6(4)
C17 C16 C15 122.4(4)
C17 C16 C22 119.0(4)
C22 C16 C15 118.6(3)
C16 C17 H17 118.8
C16 C17 C18 122.4(4)
C18 C17 H17 118.8
C17 C18 H18 120.5
C19 C18 C17 119.0(4)
C19 C18 H18 120.5
C18 C19 C20 118.2(4)
C18 C19 C21 120.3(4)
C21 C19 C20 121.4(4)
O4 C20 N1 119.7(4)
O4 C20 C19 124.2(4)
N1 C20 C19 116.1(3)
C19 C21 C2 119.4(4)
C19 C21 C22 120.8(4)
C22 C21 C2 119.7(4)
C5 C22 C16 121.6(3)
C21 C22 C5 120.1(4)
C21 C22 C16 118.2(3)
C15 C23 C6 121.4(4)
C24 C23 C6 118.8(3)
C24 C23 C15 119.9(4)
C9 C24 C12 120.1(4)
C9 C24 C23 120.8(4)
C12 C24 C23 119.1(4)
N2 C25 H25 106.6
N2 C25 C26 113.5(4)
N2 C25 C30 112.9(3)
C26 C25 H25 106.6
C30 C25 H25 106.6
C30 C25 C26 110.2(4)
C25 C26 H26A 110.2
C25 C26 H26B 110.2
H26A C26 H26B 108.5
C27 C26 C25 107.7(4)
C27 C26 H26A 110.2
C27 C26 H26B 110.2
C26 C27 H27A 109.6
C26 C27 H27B 109.6
C26 C27 C28 110.3(4)
H27A C27 H27B 108.1
C28 C27 H27A 109.6
C28 C27 H27B 109.6
C27 C28 H28A 109.1
C27 C28 H28B 109.1
C27 C28 C29 112.5(4)
H28A C28 H28B 107.8
C29 C28 H28A 109.1
C29 C28 H28B 109.1
C28 C29 H29A 110.0
C28 C29 H29B 110.0
H29A C29 H29B 108.4
C30 C29 C28 108.3(4)
C30 C29 H29A 110.0
C30 C29 H29B 110.0
N3 C30 C25 112.0(3)
N3 C30 C29 112.3(4)
N3 C30 H30 107.9
C25 C30 C29 108.6(4)
C25 C30 H30 107.9
C29 C30 H30 107.9
O5 C31 N3 126.2(4)
O5 C31 C32 127.4(4)
N3 C31 C32 106.4(4)
C33 C32 C31 128.7(4)
C39 C32 C31 107.6(4)
C39 C32 C33 123.6(4)
C32 C33 H33 123.1
C32 C33 C34 113.8(4)
C34 C33 H33 123.1
C33 C34 C35 129.9(4)
C33 C34 C37 123.2(4)
C37 C34 C35 106.8(4)
O6 C35 N4 125.2(4)
O6 C35 C34 128.2(4)
N4 C35 C34 106.6(4)
O7 C36 N4 125.2(4)
O7 C36 C37 128.5(4)
N4 C36 C37 106.2(4)
C34 C37 C36 109.0(4)
C34 C37 C38 122.1(4)
C38 C37 C36 128.9(4)
C37 C38 H38 122.9
C39 C38 C37 114.2(4)
C39 C38 H38 122.9
C32 C39 C38 122.9(4)
C32 C39 C40 108.2(4)
C38 C39 C40 128.9(4)
O8 C40 N3 125.6(4)
O8 C40 C39 128.7(4)
N3 C40 C39 105.7(4)
N4 C41 H41 107.4
N4 C41 C42 110.0(4)
N4 C41 C46 113.6(4)
C42 C41 H41 107.4
C46 C41 H41 107.4
C46 C41 C42 110.8(4)
C41 C42 H42A 109.3
C41 C42 H42B 109.3
H42A C42 H42B 107.9
C43 C42 C41 111.7(4)
C43 C42 H42A 109.3
C43 C42 H42B 109.3
C42 C43 H43A 109.1
C42 C43 H43B 109.1
H43A C43 H43B 107.8
C44 C43 C42 112.5(5)
C44 C43 H43A 109.1
C44 C43 H43B 109.1
C43 C44 H44A 109.3
C43 C44 H44B 109.3
C43 C44 C45 111.8(5)
H44A C44 H44B 107.9
C45 C44 H44A 109.3
C45 C44 H44B 109.3
C44 C45 H45A 109.6
C44 C45 H45B 109.6
H45A C45 H45B 108.1
C46 C45 C44 110.4(4)
C46 C45 H45A 109.6
C46 C45 H45B 109.6
N5 C46 C41 113.3(4)
N5 C46 C45 108.5(4)
N5 C46 H46 108.0
C41 C46 C45 110.9(4)
C41 C46 H46 108.0
C45 C46 H46 108.0
O9 C47 N5 126.1(5)
O9 C47 C48 127.7(5)
N5 C47 C48 106.2(4)
C49 C48 C47 128.3(4)
C49 C48 C55 124.6(4)
C55 C48 C47 107.0(4)
C48 C49 H49 123.7
C48 C49 C50 112.6(5)
C50 C49 H49 123.7
C49 C50 C51 127.0(5)
C53 C50 C49 123.7(5)
C53 C50 C51 109.3(4)
O10 C51 N6 124.8(5)
O10 C51 C50 129.5(4)
N6 C51 C50 105.7(5)
O11 C52 N6 124.9(5)
O11 C52 C53 128.1(5)
N6 C52 C53 107.0(4)
C50 C53 C52 107.0(5)
C54 C53 C50 123.5(5)
C54 C53 C52 129.6(5)
C53 C54 H54 122.8
C53 C54 C55 114.3(5)
C55 C54 H54 122.8
C48 C55 C54 121.3(5)
C48 C55 C56 109.0(4)
C54 C55 C56 129.7(5)
O12 C56 N5 125.8(5)
O12 C56 C55 128.4(5)
N5 C56 C55 105.8(5)
N6 C57 H57 107.1
N6 C57 C58 113.4(4)
N6 C57 C62 113.8(4)
C58 C57 H57 107.1
C62 C57 H57 107.1
C62 C57 C58 108.0(4)
C57 C58 H58A 109.7
C57 C58 H58B 109.7
C57 C58 C59 109.8(5)
H58A C58 H58B 108.2
C59 C58 H58A 109.7
C59 C58 H58B 109.7
C58 C59 H59A 109.5
C58 C59 H59B 109.5
H59A C59 H59B 108.1
C60 C59 C58 110.9(4)
C60 C59 H59A 109.5
C60 C59 H59B 109.5
C59 C60 H60A 109.4
C59 C60 H60B 109.4
C59 C60 C61 111.3(4)
H60A C60 H60B 108.0
C61 C60 H60A 109.4
C61 C60 H60B 109.4
C60 C61 H61A 109.8
C60 C61 H61B 109.8
H61A C61 H61B 108.2
C62 C61 C60 109.5(4)
C62 C61 H61A 109.8
C62 C61 H61B 109.8
N1 C62 C57 112.0(3)
N1 C62 C61 113.1(4)
N1 C62 H62 107.2
C57 C62 H62 107.2
C61 C62 C57 109.8(4)
C61 C62 H62 107.2
C1A N1A C20A 123.5(3)
C1A N1A C62A 121.2(3)
C20A N1A C62A 115.1(3)
C10A N2A C25A 116.7(3)
C11A N2A C10A 124.1(3)
C11A N2A C25A 119.0(3)
C35A N3A C41A 121.5(4)
C36A N3A C35A 111.7(4)
C36A N3A C41A 125.2(4)
C47A N4A C46A 124.6(4)
C56A N4A C46A 121.6(4)
C56A N4A C47A 112.1(4)
C51A N5A C57A 120.4(4)
C52A N5A C51A 112.8(4)
C52A N5A C57A 126.7(4)
C31A N048 C30A 126.3(4)
C40A N048 C30A 122.4(3)
C40A N048 C31A 111.2(3)
O1A C1A N1A 121.0(4)
O1A C1A C2A 122.7(4)
N1A C1A C2A 116.2(3)
C3A C2A C1A 119.7(4)
C3A C2A C21A 120.1(4)
C21A C2A C1A 120.2(4)
C2A C3A H3A 119.7
C2A C3A C4A 120.5(4)
C4A C3A H3A 119.7
C3A C4A H4A 118.9
C5A C4A C3A 122.1(4)
C5A C4A H4A 118.9
C4A C5A C6A 123.6(4)
C4A C5A C22A 118.9(4)
C22A C5A C6A 117.5(4)
C7A C6A C5A 122.1(4)
C7A C6A C23A 119.0(4)
C23A C6A C5A 118.9(4)
C6A C7A H7A 119.4
C6A C7A C8A 121.1(4)
C8A C7A H7A 119.4
C7A C8A H8A 119.9
C9A C8A C7A 120.1(4)
C9A C8A H8A 119.9
C8A C9A C10A 119.4(4)
C8A C9A C24A 120.6(4)
C24A C9A C10A 120.0(4)
O2A C10A N2A 121.8(4)
O2A C10A C9A 122.2(4)
N2A C10A C9A 115.9(4)
O3A C11A N2A 121.2(4)
O3A C11A C12A 122.1(4)
N2A C11A C12A 116.7(4)
C13A C12A C11A 119.3(4)
C13A C12A C24A 120.9(4)
C24A C12A C11A 119.8(4)
C12A C13A H13A 119.7
C12A C13A C14A 120.6(4)
C14A C13A H13A 119.7
C13A C14A H14A 119.2
C13A C14A C15A 121.7(4)
C15A C14A H14A 119.2
C14A C15A C16A 121.6(4)
C14A C15A C23A 119.0(4)
C23A C15A C16A 119.4(4)
C17A C16A C15A 122.1(4)
C17A C16A C22A 120.4(4)
C22A C16A C15A 117.5(4)
C16A C17A H17A 119.1
C16A C17A C18A 121.8(4)
C18A C17A H17A 119.1
C17A C18A H18A 120.0
C19A C18A C17A 120.0(4)
C19A C18A H18A 120.0
C18A C19A C20A 120.1(4)
C18A C19A C21A 120.2(4)
C21A C19A C20A 119.7(4)
O4A C20A N1A 121.7(4)
O4A C20A C19A 121.5(4)
N1A C20A C19A 116.7(4)
C2A C21A C22A 119.5(4)
C19A C21A C2A 120.3(4)
C19A C21A C22A 120.2(4)
C5A C22A C21A 118.8(4)
C16A C22A C5A 124.0(4)
C16A C22A C21A 117.2(4)
C6A C23A C24A 118.7(4)
C15A C23A C6A 122.4(4)
C15A C23A C24A 118.9(4)
C9A C24A C12A 120.9(4)
C9A C24A C23A 120.2(4)
C12A C24A C23A 118.9(4)
N2A C25A H25A 107.2
N2A C25A C26A 114.5(3)
N2A C25A C30A 112.9(3)
C26A C25A H25A 107.2
C30A C25A H25A 107.2
C30A C25A C26A 107.4(3)
C25A C26A H26C 109.9
C25A C26A H26D 109.9
H26C C26A H26D 108.3
C27A C26A C25A 109.0(4)
C27A C26A H26C 109.9
C27A C26A H26D 109.9
C26A C27A H27C 109.2
C26A C27A H27D 109.2
H27C C27A H27D 107.9
C28A C27A C26A 111.9(4)
C28A C27A H27C 109.2
C28A C27A H27D 109.2
C27A C28A H28C 109.1
C27A C28A H28D 109.1
C27A C28A C29A 112.4(4)
H28C C28A H28D 107.9
C29A C28A H28C 109.1
C29A C28A H28D 109.1
C28A C29A H29C 110.0
C28A C29A H29D 110.0
H29C C29A H29D 108.3
C30A C29A C28A 108.7(3)
C30A C29A H29C 110.0
C30A C29A H29D 110.0
N048 C30A C25A 111.8(3)
N048 C30A C29A 112.7(3)
N048 C30A H30A 107.7
C25A C30A H30A 107.7
C29A C30A C25A 109.1(3)
C29A C30A H30A 107.7
O5A C31A N048 125.2(4)
O5A C31A C32A 128.6(4)
N048 C31A C32A 106.1(3)
C33A C32A C31A 128.8(4)
C33A C32A C39A 123.3(4)
C39A C32A C31A 107.9(3)
C32A C33A H33A 123.1
C32A C33A C34A 113.9(4)
C34A C33A H33A 123.1
C33A C34A C35A 130.1(4)
C37A C34A C33A 122.5(4)
C37A C34A C35A 107.4(4)
O6A C35A N3A 125.5(4)
O6A C35A C34A 128.7(4)
N3A C35A C34A 105.9(4)
O7A C36A N3A 127.0(5)
O7A C36A C37A 127.1(4)
N3A C36A C37A 105.9(4)
C34A C37A C36A 108.9(4)
C34A C37A C38A 123.8(4)
C38A C37A C36A 127.3(4)
C37A C38A H38A 123.1
C39A C38A C37A 113.9(4)
C39A C38A H38A 123.1
C32A C39A C40A 107.6(4)
C38A C39A C32A 122.5(4)
C38A C39A C40A 129.8(4)
O8A C40A N048 125.0(4)
O8A C40A C39A 128.0(4)
N048 C40A C39A 106.9(4)
N3A C41A H41A 107.6
N3A C41A C42A 110.2(4)
N3A C41A C46A 112.7(4)
C42A C41A H41A 107.6
C46A C41A H41A 107.6
C46A C41A C42A 111.0(4)
C41A C42A H42C 109.4
C41A C42A H42D 109.4
C41A C42A C43A 111.1(4)
H42C C42A H42D 108.0
C43A C42A H42C 109.4
C43A C42A H42D 109.4
C42A C43A H43C 109.7
C42A C43A H43D 109.7
H43C C43A H43D 108.2
C44A C43A C42A 109.9(5)
C44A C43A H43C 109.7
C44A C43A H43D 109.7
C43A C44A H44C 109.7
C43A C44A H44D 109.7
C43A C44A C45A 110.0(5)
H44C C44A H44D 108.2
C45A C44A H44C 109.7
C45A C44A H44D 109.7
C44A C45A H45C 109.5
C44A C45A H45D 109.5
H45C C45A H45D 108.0
C46A C45A C44A 110.9(4)
C46A C45A H45C 109.5
C46A C45A H45D 109.5
N4A C46A C41A 114.3(4)
N4A C46A C45A 109.0(4)
N4A C46A H46A 107.3
C41A C46A C45A 111.2(4)
C41A C46A H46A 107.3
C45A C46A H46A 107.3
O9A C47A N4A 125.9(4)
O9A C47A C48A 127.6(5)
N4A C47A C48A 106.5(4)
C49A C48A C47A 129.2(5)
C49A C48A C55A 123.2(4)
C55A C48A C47A 107.5(4)
C48A C49A H49A 122.9
C50A C49A C48A 114.2(4)
C50A C49A H49A 122.9
C49A C50A C51A 129.3(4)
C49A C50A C53A 123.0(4)
C53A C50A C51A 107.5(4)
O10A C51A N5A 126.6(4)
O10A C51A C50A 127.6(4)
N5A C51A C50A 105.8(4)
O11A C52A N5A 126.8(4)
O11A C52A C53A 127.4(4)
N5A C52A C53A 105.8(4)
C50A C53A C52A 107.9(4)
C54A C53A C50A 122.8(4)
C54A C53A C52A 129.3(4)
C53A C54A H54A 122.9
C53A C54A C55A 114.2(5)
C55A C54A H54A 122.9
C48A C55A C54A 122.5(5)
C48A C55A C56A 108.4(4)
C54A C55A C56A 129.0(5)
O12A C56A N4A 125.8(5)
O12A C56A C55A 128.6(5)
N4A C56A C55A 105.5(4)
N5A C57A H57A 107.8
N5A C57A C58A 112.5(4)
N5A C57A C62A 111.8(3)
C58A C57A H57A 107.8
C62A C57A H57A 107.8
C62A C57A C58A 109.0(4)
C57A C58A H58C 110.0
C57A C58A H58D 110.0
H58C C58A H58D 108.4
C59A C58A C57A 108.6(4)
C59A C58A H58C 110.0
C59A C58A H58D 110.0
C58A C59A H59C 109.4
C58A C59A H59D 109.4
H59C C59A H59D 108.0
C60A C59A C58A 111.3(4)
C60A C59A H59C 109.4
C60A C59A H59D 109.4
C59A C60A H60C 109.0
C59A C60A H60D 109.0
C59A C60A C61A 112.7(4)
H60C C60A H60D 107.8
C61A C60A H60C 109.0
C61A C60A H60D 109.0
C60A C61A H61C 109.6
C60A C61A H61D 109.6
H61C C61A H61D 108.1
C62A C61A C60A 110.4(4)
C62A C61A H61C 109.6
C62A C61A H61D 109.6
N1A C62A C57A 113.6(3)
N1A C62A C61A 115.1(4)
N1A C62A H62A 106.1
C57A C62A H62A 106.1
C61A C62A C57A 109.1(4)
C61A C62A H62A 106.1
Cl1 C1S Cl3 108.7(5)
Cl1 C1S H1S 107.5
Cl2 C1S Cl1 114.5(6)
Cl2 C1S Cl3 110.9(5)
Cl2 C1S H1S 107.5
Cl3 C1S H1S 107.5

loop_
_geom_bond_atom_site_label_1
_geom_bond_atom_site_label_2
_geom_bond_distance
O1 C1 1.215(6)
O2 C10 1.226(5)
O3 C11 1.227(5)
O4 C20 1.204(5)
O5 C31 1.217(6)
O6 C35 1.207(6)
O7 C36 1.217(6)
O8 C40 1.205(6)
O9 C47 1.199(6)
O10 C51 1.208(7)
O11 C52 1.214(6)
O12 C56 1.197(7)
N1 C1 1.406(6)
N1 C20 1.420(6)
N1 C62 1.482(5)
N2 C10 1.396(6)
N2 C11 1.395(5)
N2 C25 1.482(5)
N3 C30 1.487(5)
N3 C31 1.373(5)
N3 C40 1.394(6)
N4 C35 1.394(6)
N4 C36 1.393(6)
N4 C41 1.466(6)
N5 C46 1.481(6)
N5 C47 1.384(7)
N5 C56 1.406(7)
N6 C51 1.399(6)
N6 C52 1.385(8)
N6 C57 1.456(7)
C1 C2 1.468(6)
C2 C3 1.383(6)
C2 C21 1.410(6)
C3 H3 0.9500
C3 C4 1.397(6)
C4 H4 0.9500
C4 C5 1.391(6)
C5 C6 1.452(5)
C5 C22 1.430(6)
C6 C7 1.404(6)
C6 C23 1.436(6)
C7 H7 0.9500
C7 C8 1.383(6)
C8 H8 0.9500
C8 C9 1.386(6)
C9 C10 1.475(6)
C9 C24 1.395(6)
C11 C12 1.468(6)
C12 C13 1.390(6)
C12 C24 1.413(6)
C13 H13 0.9500
C13 C14 1.377(6)
C14 H14 0.9500
C14 C15 1.392(6)
C15 C16 1.463(6)
C15 C23 1.423(5)
C16 C17 1.370(6)
C16 C22 1.441(6)
C17 H17 0.9500
C17 C18 1.406(6)
C18 H18 0.9500
C18 C19 1.384(6)
C19 C20 1.462(6)
C19 C21 1.405(5)
C21 C22 1.409(6)
C23 C24 1.414(6)
C25 H25 1.0000
C25 C26 1.535(6)
C25 C30 1.510(6)
C26 H26A 0.9900
C26 H26B 0.9900
C26 C27 1.503(7)
C27 H27A 0.9900
C27 H27B 0.9900
C27 C28 1.518(9)
C28 H28A 0.9900
C28 H28B 0.9900
C28 C29 1.549(7)
C29 H29A 0.9900
C29 H29B 0.9900
C29 C30 1.532(6)
C30 H30 1.0000
C31 C32 1.495(6)
C32 C33 1.385(6)
C32 C39 1.377(6)
C33 H33 0.9500
C33 C34 1.388(7)
C34 C35 1.489(6)
C34 C37 1.389(6)
C36 C37 1.472(7)
C37 C38 1.403(7)
C38 H38 0.9500
C38 C39 1.381(7)
C39 C40 1.490(6)
C41 H41 1.0000
C41 C42 1.547(7)
C41 C46 1.524(7)
C42 H42A 0.9900
C42 H42B 0.9900
C42 C43 1.505(7)
C43 H43A 0.9900
C43 H43B 0.9900
C43 C44 1.485(9)
C44 H44A 0.9900
C44 H44B 0.9900
C44 C45 1.540(8)
C45 H45A 0.9900
C45 H45B 0.9900
C45 C46 1.535(7)
C46 H46 1.0000
C47 C48 1.503(7)
C48 C49 1.359(8)
C48 C55 1.390(7)
C49 H49 0.9500
C49 C50 1.412(7)
C50 C51 1.497(8)
C50 C53 1.361(7)
C52 C53 1.506(7)
C53 C54 1.361(8)
C54 H54 0.9500
C54 C55 1.409(7)
C55 C56 1.474(8)
C57 H57 1.0000
C57 C58 1.534(6)
C57 C62 1.529(6)
C58 H58A 0.9900
C58 H58B 0.9900
C58 C59 1.538(8)
C59 H59A 0.9900
C59 H59B 0.9900
C59 C60 1.522(7)
C60 H60A 0.9900
C60 H60B 0.9900
C60 C61 1.541(6)
C61 H61A 0.9900
C61 H61B 0.9900
C61 C62 1.502(7)
C62 H62 1.0000
O1A C1A 1.223(5)
O2A C10A 1.212(5)
O3A C11A 1.223(5)
O4A C20A 1.205(5)
O5A C31A 1.200(5)
O6A C35A 1.208(6)
O7A C36A 1.212(6)
O8A C40A 1.216(5)
O9A C47A 1.203(6)
O10A C51A 1.198(6)
O11A C52A 1.219(6)
O12A C56A 1.197(7)
N1A C1A 1.382(6)
N1A C20A 1.394(5)
N1A C62A 1.487(5)
N2A C10A 1.400(6)
N2A C11A 1.390(6)
N2A C25A 1.468(5)
N3A C35A 1.406(6)
N3A C36A 1.372(6)
N3A C41A 1.484(6)
N4A C46A 1.484(6)
N4A C47A 1.393(7)
N4A C56A 1.387(7)
N5A C51A 1.393(6)
N5A C52A 1.375(6)
N5A C57A 1.481(5)
N048 C30A 1.460(5)
N048 C31A 1.401(5)
N048 C40A 1.397(6)
C1A C2A 1.476(6)
C2A C3A 1.386(6)
C2A C21A 1.404(6)
C3A H3A 0.9500
C3A C4A 1.389(6)
C4A H4A 0.9500
C4A C5A 1.388(6)
C5A C6A 1.469(6)
C5A C22A 1.423(6)
C6A C7A 1.392(6)
C6A C23A 1.427(6)
C7A H7A 0.9500
C7A C8A 1.404(6)
C8A H8A 0.9500
C8A C9A 1.380(6)
C9A C10A 1.493(6)
C9A C24A 1.387(6)
C11A C12A 1.490(6)
C12A C13A 1.351(7)
C12A C24A 1.409(6)
C13A H13A 0.9500
C13A C14A 1.374(7)
C14A H14A 0.9500
C14A C15A 1.393(6)
C15A C16A 1.467(6)
C15A C23A 1.410(6)
C16A C17A 1.371(6)
C16A C22A 1.417(6)
C17A H17A 0.9500
C17A C18A 1.398(6)
C18A H18A 0.9500
C18A C19A 1.374(6)
C19A C20A 1.474(6)
C19A C21A 1.403(6)
C21A C22A 1.454(5)
C23A C24A 1.433(6)
C25A H25A 1.0000
C25A C26A 1.552(6)
C25A C30A 1.547(6)
C26A H26C 0.9900
C26A H26D 0.9900
C26A C27A 1.520(6)
C27A H27C 0.9900
C27A H27D 0.9900
C27A C28A 1.505(7)
C28A H28C 0.9900
C28A H28D 0.9900
C28A C29A 1.549(6)
C29A H29C 0.9900
C29A H29D 0.9900
C29A C30A 1.536(6)
C30A H30A 1.0000
C31A C32A 1.498(6)
C32A C33A 1.371(6)
C32A C39A 1.398(6)
C33A H33A 0.9500
C33A C34A 1.402(7)
C34A C35A 1.501(6)
C34A C37A 1.364(7)
C36A C37A 1.500(7)
C37A C38A 1.390(6)
C38A H38A 0.9500
C38A C39A 1.376(6)
C39A C40A 1.487(6)
C41A H41A 1.0000
C41A C42A 1.517(7)
C41A C46A 1.514(7)
C42A H42C 0.9900
C42A H42D 0.9900
C42A C43A 1.543(7)
C43A H43C 0.9900
C43A H43D 0.9900
C43A C44A 1.520(9)
C44A H44C 0.9900
C44A H44D 0.9900
C44A C45A 1.529(7)
C45A H45C 0.9900
C45A H45D 0.9900
C45A C46A 1.528(7)
C46A H46A 1.0000
C47A C48A 1.480(7)
C48A C49A 1.387(7)
C48A C55A 1.391(7)
C49A H49A 0.9500
C49A C50A 1.374(6)
C50A C51A 1.487(6)
C50A C53A 1.398(6)
C52A C53A 1.493(6)
C53A C54A 1.383(7)
C54A H54A 0.9500
C54A C55A 1.392(7)
C55A C56A 1.493(7)
C57A H57A 1.0000
C57A C58A 1.534(6)
C57A C62A 1.530(6)
C58A H58C 0.9900
C58A H58D 0.9900
C58A C59A 1.522(8)
C59A H59C 0.9900
C59A H59D 0.9900
C59A C60A 1.509(8)
C60A H60C 0.9900
C60A H60D 0.9900
C60A C61A 1.527(7)
C61A H61C 0.9900
C61A H61D 0.9900
C61A C62A 1.497(6)
C62A H62A 1.0000
Cl1 C1S 1.757(10)
Cl2 C1S 1.695(10)
Cl3 C1S 1.800(10)
C1S H1S 1.0000

loop_
_geom_torsion_atom_site_label_1
_geom_torsion_atom_site_label_2
_geom_torsion_atom_site_label_3
_geom_torsion_atom_site_label_4
_geom_torsion
O1 C1 C2 C3 11.2(7)
O1 C1 C2 C21 -168.6(5)
O3 C11 C12 C13 -4.4(6)
O3 C11 C12 C24 171.3(4)
O5 C31 C32 C33 1.9(8)
O5 C31 C32 C39 -177.9(5)
O7 C36 C37 C34 -176.4(6)
O7 C36 C37 C38 5.8(10)
O9 C47 C48 C49 -1.0(8)
O9 C47 C48 C55 179.5(5)
O11 C52 C53 C50 178.5(5)
O11 C52 C53 C54 -0.9(9)
N1 C1 C2 C3 -166.0(4)
N1 C1 C2 C21 14.1(6)
N2 C11 C12 C13 178.5(4)
N2 C11 C12 C24 -5.7(6)
N2 C25 C26 C27 168.4(4)
N2 C25 C30 N3 -43.2(5)
N2 C25 C30 C29 -167.9(3)
N3 C31 C32 C33 -177.1(4)
N3 C31 C32 C39 3.1(5)
N4 C36 C37 C34 0.6(6)
N4 C36 C37 C38 -177.1(5)
N4 C41 C42 C43 179.5(4)
N4 C41 C46 N5 -58.3(6)
N4 C41 C46 C45 179.5(4)
N5 C47 C48 C49 -179.4(5)
N5 C47 C48 C55 1.2(5)
N6 C52 C53 C50 0.4(5)
N6 C52 C53 C54 -179.1(5)
N6 C57 C58 C59 172.3(4)
N6 C57 C62 N1 -42.6(6)
N6 C57 C62 C61 -169.2(4)
C1 N1 C20 O4 -167.3(4)
C1 N1 C20 C19 14.6(6)
C1 N1 C62 C57 -53.1(6)
C1 N1 C62 C61 71.7(5)
C1 C2 C3 C4 -178.7(4)
C1 C2 C21 C19 1.2(6)
C1 C2 C21 C22 177.9(4)
C2 C3 C4 C5 -0.9(7)
C2 C21 C22 C5 2.5(6)
C2 C21 C22 C16 -177.3(4)
C3 C2 C21 C19 -178.7(4)
C3 C2 C21 C22 -1.9(6)
C3 C4 C5 C6 -178.3(5)
C3 C4 C5 C22 1.5(7)
C4 C5 C6 C7 -3.5(7)
C4 C5 C6 C23 177.1(4)
C4 C5 C22 C16 177.6(4)
C4 C5 C22 C21 -2.2(6)
C5 C6 C7 C8 178.1(4)
C5 C6 C23 C15 4.8(6)
C5 C6 C23 C24 -175.3(4)
C6 C5 C22 C16 -2.7(6)
C6 C5 C22 C21 177.5(4)
C6 C7 C8 C9 -0.8(7)
C6 C23 C24 C9 -4.8(6)
C6 C23 C24 C12 177.2(4)
C7 C6 C23 C15 -174.6(4)
C7 C6 C23 C24 5.3(6)
C7 C8 C9 C10 -177.2(4)
C7 C8 C9 C24 1.4(7)
C8 C9 C10 O2 -12.3(6)
C8 C9 C10 N2 166.6(4)
C8 C9 C24 C12 179.4(4)
C8 C9 C24 C23 1.5(6)
C10 N2 C11 O3 173.9(4)
C10 N2 C11 C12 -9.0(5)
C10 N2 C25 C26 -109.7(4)
C10 N2 C25 C30 124.0(4)
C10 C9 C24 C12 -2.0(6)
C10 C9 C24 C23 -179.9(4)
C11 N2 C10 O2 -163.4(4)
C11 N2 C10 C9 17.7(6)
C11 N2 C25 C26 69.7(5)
C11 N2 C25 C30 -56.6(5)
C11 C12 C13 C14 172.6(4)
C11 C12 C24 C9 10.9(6)
C11 C12 C24 C23 -171.2(4)
C12 C13 C14 C15 0.1(7)
C13 C12 C24 C9 -173.4(4)
C13 C12 C24 C23 4.6(6)
C13 C14 C15 C16 -177.0(4)
C13 C14 C15 C23 1.6(7)
C14 C15 C16 C17 -4.4(7)
C14 C15 C16 C22 175.0(4)
C14 C15 C23 C6 179.8(4)
C14 C15 C23 C24 -0.1(6)
C15 C16 C17 C18 174.2(5)
C15 C16 C22 C5 5.8(6)
C15 C16 C22 C21 -174.4(4)
C15 C23 C24 C9 175.0(4)
C15 C23 C24 C12 -2.9(6)
C16 C15 C23 C6 -1.6(6)
C16 C15 C23 C24 178.5(4)
C16 C17 C18 C19 0.8(7)
C17 C16 C22 C5 -174.8(4)
C17 C16 C22 C21 5.0(6)
C17 C18 C19 C20 -173.9(4)
C17 C18 C19 C21 3.8(7)
C18 C19 C20 O4 1.7(6)
C18 C19 C20 N1 179.7(4)
C18 C19 C21 C2 172.9(4)
C18 C19 C21 C22 -3.8(6)
C19 C21 C22 C5 179.2(4)
C19 C21 C22 C16 -0.6(6)
C20 N1 C1 O1 160.2(4)
C20 N1 C1 C2 -22.4(6)
C20 N1 C62 C57 135.3(4)
C20 N1 C62 C61 -99.9(5)
C20 C19 C21 C2 -9.5(6)
C20 C19 C21 C22 173.8(4)
C21 C2 C3 C4 1.1(7)
C21 C19 C20 O4 -176.0(4)
C21 C19 C20 N1 2.1(6)
C22 C5 C6 C7 176.7(4)
C22 C5 C6 C23 -2.6(6)
C22 C16 C17 C18 -5.2(7)
C23 C6 C7 C8 -2.5(7)
C23 C15 C16 C17 177.0(4)
C23 C15 C16 C22 -3.6(6)
C24 C9 C10 O2 169.1(4)
C24 C9 C10 N2 -12.0(6)
C24 C12 C13 C14 -3.2(7)
C25 N2 C10 O2 16.0(6)
C25 N2 C10 C9 -163.0(4)
C25 N2 C11 O3 -5.5(6)
C25 N2 C11 C12 171.7(4)
C25 C26 C27 C28 58.8(5)
C26 C25 C30 N3 -171.3(3)
C26 C25 C30 C29 64.1(4)
C26 C27 C28 C29 -56.9(6)
C27 C28 C29 C30 55.5(6)
C28 C29 C30 N3 177.6(4)
C28 C29 C30 C25 -58.0(5)
C30 N3 C31 O5 0.3(7)
C30 N3 C31 C32 179.3(4)
C30 N3 C40 O8 -1.1(7)
C30 N3 C40 C39 -179.9(4)
C30 C25 C26 C27 -63.9(5)
C31 N3 C30 C25 -48.6(5)
C31 N3 C30 C29 73.9(5)
C31 N3 C40 O8 -177.9(5)
C31 N3 C40 C39 3.3(5)
C31 C32 C33 C34 -178.1(4)
C31 C32 C39 C38 177.8(4)
C31 C32 C39 C40 -1.1(5)
C32 C33 C34 C35 176.5(4)
C32 C33 C34 C37 1.3(7)
C32 C39 C40 O8 -179.9(5)
C32 C39 C40 N3 -1.2(5)
C33 C32 C39 C38 -2.0(7)
C33 C32 C39 C40 179.1(4)
C33 C34 C35 O6 1.7(8)
C33 C34 C35 N4 -179.4(5)
C33 C34 C37 C36 177.9(4)
C33 C34 C37 C38 -4.1(8)
C34 C37 C38 C39 3.6(7)
C35 N4 C36 O7 174.2(5)
C35 N4 C36 C37 -3.0(5)
C35 N4 C41 C42 -95.3(5)
C35 N4 C41 C46 139.9(4)
C35 C34 C37 C36 1.8(5)
C35 C34 C37 C38 179.7(4)
C36 N4 C35 O6 -176.9(5)
C36 N4 C35 C34 4.1(5)
C36 N4 C41 C42 68.2(6)
C36 N4 C41 C46 -56.6(6)
C36 C37 C38 C39 -178.9(5)
C37 C34 C35 O6 177.5(5)
C37 C34 C35 N4 -3.6(5)
C37 C38 C39 C32 -0.7(7)
C37 C38 C39 C40 178.0(5)
C38 C39 C40 O8 1.2(9)
C38 C39 C40 N3 180.0(5)
C39 C32 C33 C34 1.7(7)
C40 N3 C30 C25 135.0(4)
C40 N3 C30 C29 -102.5(5)
C40 N3 C31 O5 177.0(4)
C40 N3 C31 C32 -4.0(5)
C41 N4 C35 O6 -11.2(7)
C41 N4 C35 C34 169.8(4)
C41 N4 C36 O7 9.2(8)
C41 N4 C36 C37 -168.0(4)
C41 C42 C43 C44 54.4(6)
C42 C41 C46 N5 177.4(4)
C42 C41 C46 C45 55.1(6)
C42 C43 C44 C45 -55.4(7)
C43 C44 C45 C46 55.7(7)
C44 C45 C46 N5 179.2(4)
C44 C45 C46 C41 -55.8(6)
C46 N5 C47 O9 14.2(8)
C46 N5 C47 C48 -167.4(4)
C46 N5 C56 O12 -10.9(9)
C46 N5 C56 C55 168.5(4)
C46 C41 C42 C43 -54.0(6)
C47 N5 C46 C41 -53.0(6)
C47 N5 C46 C45 70.6(6)
C47 N5 C56 O12 -177.3(6)
C47 N5 C56 C55 2.1(6)
C47 C48 C49 C50 -178.5(4)
C47 C48 C55 C54 -179.9(5)
C47 C48 C55 C56 0.0(5)
C48 C49 C50 C51 -179.8(5)
C48 C49 C50 C53 -1.4(7)
C48 C55 C56 O12 178.1(7)
C48 C55 C56 N5 -1.2(6)
C49 C48 C55 C54 0.6(8)
C49 C48 C55 C56 -179.4(5)
C49 C50 C51 O10 -0.7(9)
C49 C50 C51 N6 178.6(4)
C49 C50 C53 C52 -178.9(4)
C49 C50 C53 C54 0.6(8)
C50 C53 C54 C55 0.8(8)
C51 N6 C52 O11 -178.6(5)
C51 N6 C52 C53 -0.4(5)
C51 N6 C57 C58 -114.9(5)
C51 N6 C57 C62 121.2(5)
C51 C50 C53 C52 -0.3(5)
C51 C50 C53 C54 179.3(5)
C52 N6 C51 O10 179.5(5)
C52 N6 C51 C50 0.2(5)
C52 N6 C57 C58 69.4(6)
C52 N6 C57 C62 -54.5(6)
C52 C53 C54 C55 -179.8(5)
C53 C50 C51 O10 -179.2(6)
C53 C50 C51 N6 0.1(5)
C53 C54 C55 C48 -1.4(8)
C53 C54 C55 C56 178.6(5)
C54 C55 C56 O12 -1.9(11)
C54 C55 C56 N5 178.7(5)
C55 C48 C49 C50 0.8(7)
C56 N5 C46 C41 142.7(5)
C56 N5 C46 C45 -93.7(5)
C56 N5 C47 O9 179.6(5)
C56 N5 C47 C48 -2.0(5)
C57 N6 C51 O10 3.2(8)
C57 N6 C51 C50 -176.1(4)
C57 N6 C52 O11 -2.5(8)
C57 N6 C52 C53 175.7(4)
C57 C58 C59 C60 56.6(6)
C58 C57 C62 N1 -169.5(5)
C58 C57 C62 C61 63.9(6)
C58 C59 C60 C61 -54.1(6)
C59 C60 C61 C62 56.4(6)
C60 C61 C62 N1 172.6(4)
C60 C61 C62 C57 -61.4(5)
C62 N1 C1 O1 -10.8(7)
C62 N1 C1 C2 166.5(4)
C62 N1 C20 O4 4.1(6)
C62 N1 C20 C19 -174.0(4)
C62 C57 C58 C59 -60.6(6)
O1A C1A C2A C3A 8.2(6)
O1A C1A C2A C21A -174.3(4)
O3A C11A C12A C13A -3.8(7)
O3A C11A C12A C24A 174.5(4)
O5A C31A C32A C33A 3.3(7)
O5A C31A C32A C39A -177.7(4)
O7A C36A C37A C34A -177.8(6)
O7A C36A C37A C38A 3.1(9)
O9A C47A C48A C49A -2.1(8)
O9A C47A C48A C55A -177.5(5)
O11A C52A C53A C50A -179.6(5)
O11A C52A C53A C54A 0.7(9)
N1A C1A C2A C3A -169.0(4)
N1A C1A C2A C21A 8.5(6)
N2A C11A C12A C13A 178.7(4)
N2A C11A C12A C24A -3.0(6)
N2A C25A C26A C27A 171.6(4)
N2A C25A C30A N048 -42.8(5)
N2A C25A C30A C29A -168.2(3)
N3A C36A C37A C34A 3.0(6)
N3A C36A C37A C38A -176.1(5)
N3A C41A C42A C43A 178.4(5)
N3A C41A C46A N4A -56.6(6)
N3A C41A C46A C45A 179.4(4)
N4A C47A C48A C49A 176.0(5)
N4A C47A C48A C55A 0.5(5)
N5A C52A C53A C50A -0.4(5)
N5A C52A C53A C54A 179.9(5)
N5A C57A C58A C59A 173.6(4)
N5A C57A C62A N1A -41.5(5)
N5A C57A C62A C61A -171.3(4)
N048 C31A C32A C33A -175.0(4)
N048 C31A C32A C39A 4.0(4)
C1A N1A C20A O4A -163.8(4)
C1A N1A C20A C19A 19.7(6)
C1A N1A C62A C57A -46.9(6)
C1A N1A C62A C61A 79.8(5)
C1A C2A C3A C4A 176.8(4)
C1A C2A C21A C19A 4.6(6)
C1A C2A C21A C22A -175.9(4)
C2A C3A C4A C5A -0.7(7)
C2A C21A C22A C5A -1.2(6)
C2A C21A C22A C16A 179.1(4)
C3A C2A C21A C19A -177.8(4)
C3A C2A C21A C22A 1.6(6)
C3A C4A C5A C6A -176.3(4)
C3A C4A C5A C22A 1.1(7)
C4A C5A C6A C7A -5.1(7)
C4A C5A C6A C23A 176.0(4)
C4A C5A C22A C16A 179.5(4)
C4A C5A C22A C21A -0.1(6)
C5A C6A C7A C8A -179.3(4)
C5A C6A C23A C15A 2.2(7)
C5A C6A C23A C24A -176.8(4)
C6A C5A C22A C16A -3.0(6)
C6A C5A C22A C21A 177.4(4)
C6A C7A C8A C9A -3.4(7)
C6A C23A C24A C9A -4.6(6)
C6A C23A C24A C12A 175.2(4)
C7A C6A C23A C15A -176.8(4)
C7A C6A C23A C24A 4.2(6)
C7A C8A C9A C10A -179.0(4)
C7A C8A C9A C24A 3.0(7)
C8A C9A C10A O2A -12.7(7)
C8A C9A C10A N2A 166.8(4)
C8A C9A C24A C12A -178.8(4)
C8A C9A C24A C23A 0.9(6)
C10A N2A C11A O3A 172.3(4)
C10A N2A C11A C12A -10.2(6)
C10A N2A C25A C26A -111.7(4)
C10A N2A C25A C30A 124.9(4)
C10A C9A C24A C12A 3.2(6)
C10A C9A C24A C23A -177.0(4)
C11A N2A C10A O2A -161.5(4)
C11A N2A C10A C9A 19.0(6)
C11A N2A C25A C26A 63.7(5)
C11A N2A C25A C30A -59.7(5)
C11A C12A C13A C14A 175.6(5)
C11A C12A C24A C9A 6.1(7)
C11A C12A C24A C23A -173.7(4)
C12A C13A C14A C15A 0.1(9)
C13A C12A C24A C9A -175.7(5)
C13A C12A C24A C23A 4.5(7)
C13A C14A C15A C16A -178.4(5)
C13A C14A C15A C23A 0.4(8)
C14A C15A C16A C17A -5.3(8)
C14A C15A C16A C22A 173.4(5)
C14A C15A C23A C6A -177.5(5)
C14A C15A C23A C24A 1.4(7)
C15A C16A C17A C18A 175.2(5)
C15A C16A C22A C5A 6.4(7)
C15A C16A C22A C21A -174.0(4)
C15A C23A C24A C9A 176.4(4)
C15A C23A C24A C12A -3.8(6)
C16A C15A C23A C6A 1.3(7)
C16A C15A C23A C24A -179.7(4)
C16A C17A C18A C19A -1.5(8)
C17A C16A C22A C5A -174.9(5)
C17A C16A C22A C21A 4.7(7)
C17A C18A C19A C20A -172.7(4)
C17A C18A C19A C21A 4.9(7)
C18A C19A C20A O4A -4.0(7)
C18A C19A C20A N1A 172.5(4)
C18A C19A C21A C2A 176.1(4)
C18A C19A C21A C22A -3.4(6)
C19A C21A C22A C5A 178.2(4)
C19A C21A C22A C16A -1.4(6)
C20A N1A C1A O1A 161.5(4)
C20A N1A C1A C2A -21.3(6)
C20A N1A C62A C57A 137.0(4)
C20A N1A C62A C61A -96.3(5)
C20A C19A C21A C2A -6.4(6)
C20A C19A C21A C22A 174.2(4)
C21A C2A C3A C4A -0.7(6)
C21A C19A C20A O4A 178.4(4)
C21A C19A C20A N1A -5.1(6)
C22A C5A C6A C7A 177.5(4)
C22A C5A C6A C23A -1.4(6)
C22A C16A C17A C18A -3.4(8)
C23A C6A C7A C8A -0.3(7)
C23A C15A C16A C17A 175.9(5)
C23A C15A C16A C22A -5.4(7)
C24A C9A C10A O2A 165.4(4)
C24A C9A C10A N2A -15.2(6)
C24A C12A C13A C14A -2.6(8)
C25A N2A C10A O2A 13.6(6)
C25A N2A C10A C9A -165.9(3)
C25A N2A C11A O3A -2.8(6)
C25A N2A C11A C12A 174.8(4)
C25A C26A C27A C28A 57.7(6)
C26A C25A C30A N048 -170.1(3)
C26A C25A C30A C29A 64.5(4)
C26A C27A C28A C29A -54.6(6)
C27A C28A C29A C30A 55.0(6)
C28A C29A C30A N048 174.9(4)
C28A C29A C30A C25A -60.2(5)
C30A N048 C31A O5A 0.5(6)
C30A N048 C31A C32A 178.9(3)
C30A N048 C40A O8A -0.1(7)
C30A N048 C40A C39A -179.5(3)
C30A C25A C26A C27A -62.1(5)
C31A N048 C30A C25A -53.2(5)
C31A N048 C30A C29A 70.2(5)
C31A N048 C40A O8A -176.2(4)
C31A N048 C40A C39A 4.4(5)
C31A C32A C33A C34A 178.9(4)
C31A C32A C39A C38A 179.2(4)
C31A C32A C39A C40A -1.4(5)
C32A C33A C34A C35A -179.7(4)
C32A C33A C34A C37A 2.2(6)
C32A C39A C40A O8A 178.9(5)
C32A C39A C40A N048 -1.7(5)
C33A C32A C39A C38A -1.7(7)
C33A C32A C39A C40A 177.7(4)
C33A C34A C35A O6A 0.1(8)
C33A C34A C35A N3A 179.7(5)
C33A C34A C37A C36A 177.9(4)
C33A C34A C37A C38A -3.0(7)
C34A C37A C38A C39A 1.2(7)
C35A N3A C36A O7A 176.4(6)
C35A N3A C36A C37A -4.4(5)
C35A N3A C41A C42A -94.6(5)
C35A N3A C41A C46A 140.8(5)
C35A C34A C37A C36A -0.6(5)
C35A C34A C37A C38A 178.6(4)
C36A N3A C35A O6A -176.3(5)
C36A N3A C35A C34A 4.1(5)
C36A N3A C41A C42A 70.2(6)
C36A N3A C41A C46A -54.4(6)
C36A C37A C38A C39A -179.8(5)
C37A C34A C35A O6A 178.4(5)
C37A C34A C35A N3A -2.0(5)
C37A C38A C39A C32A 1.1(7)
C37A C38A C39A C40A -178.1(4)
C38A C39A C40A O8A -1.8(8)
C38A C39A C40A N048 177.6(5)
C39A C32A C33A C34A 0.0(6)
C40A N048 C30A C25A 131.3(4)
C40A N048 C30A C29A -105.3(5)
C40A N048 C31A O5A 176.4(4)
C40A N048 C31A C32A -5.2(4)
C41A N3A C35A O6A -9.6(7)
C41A N3A C35A C34A 170.8(4)
C41A N3A C36A O7A 10.3(9)
C41A N3A C36A C37A -170.5(4)
C41A C42A C43A C44A 57.6(7)
C42A C41A C46A N4A 179.2(4)
C42A C41A C46A C45A 55.2(6)
C42A C43A C44A C45A -58.0(7)
C43A C44A C45A C46A 57.8(7)
C44A C45A C46A N4A 176.8(5)
C44A C45A C46A C41A -56.3(6)
C46A N4A C47A O9A 12.3(7)
C46A N4A C47A C48A -165.8(4)
C46A N4A C56A O12A -10.7(8)
C46A N4A C56A C55A 166.3(4)
C46A C41A C42A C43A -56.0(6)
C47A N4A C46A C41A -57.5(6)
C47A N4A C46A C45A 67.6(6)
C47A N4A C56A O12A -176.2(6)
C47A N4A C56A C55A 0.8(5)
C47A C48A C49A C50A -176.2(4)
C47A C48A C55A C54A 176.8(5)
C47A C48A C55A C56A 0.0(5)
C48A C49A C50A C51A 176.3(4)
C48A C49A C50A C53A 1.9(6)
C48A C55A C56A O12A 176.5(6)
C48A C55A C56A N4A -0.5(6)
C49A C48A C55A C54A 0.9(8)
C49A C48A C55A C56A -175.8(4)
C49A C50A C51A O10A 2.4(8)
C49A C50A C51A N5A -179.0(4)
C49A C50A C53A C52A 178.1(4)
C49A C50A C53A C54A -2.1(7)
C50A C53A C54A C55A 1.5(7)
C51A N5A C52A O11A 177.0(5)
C51A N5A C52A C53A -2.3(5)
C51A N5A C57A C58A -110.4(4)
C51A N5A C57A C62A 126.6(4)
C51A C50A C53A C52A 2.6(5)
C51A C50A C53A C54A -177.6(5)
C52A N5A C51A O10A -177.5(5)
C52A N5A C51A C50A 3.9(5)
C52A N5A C57A C58A 65.6(6)
C52A N5A C57A C62A -57.3(6)
C52A C53A C54A C55A -178.8(5)
C53A C50A C51A O10A 177.5(5)
C53A C50A C51A N5A -3.9(5)
C53A C54A C55A C48A -0.9(7)
C53A C54A C55A C56A 175.1(5)
C54A C55A C56A O12A 0.0(10)
C54A C55A C56A N4A -177.0(5)
C55A C48A C49A C50A -1.4(7)
C56A N4A C46A C41A 138.9(5)
C56A N4A C46A C45A -96.0(5)
C56A N4A C47A O9A 177.2(5)
C56A N4A C47A C48A -0.8(5)
C57A N5A C51A O10A -1.0(7)
C57A N5A C51A C50A -179.6(4)
C57A N5A C52A O11A 0.7(8)
C57A N5A C52A C53A -178.6(4)
C57A C58A C59A C60A 56.4(6)
C58A C57A C62A N1A -166.4(4)
C58A C57A C62A C61A 63.7(5)
C58A C59A C60A C61A -53.0(7)
C59A C60A C61A C62A 54.1(7)
C60A C61A C62A N1A 172.3(4)
C60A C61A C62A C57A -58.7(5)
C62A N1A C1A O1A -14.2(6)
C62A N1A C1A C2A 163.0(4)
C62A N1A C20A O4A 12.1(6)
C62A N1A C20A C19A -164.4(4)
C62A C57A C58A C59A -61.8(5)

loop_
_smtbx_masks_void_nr
_smtbx_masks_void_average_x
_smtbx_masks_void_average_y
_smtbx_masks_void_average_z
_smtbx_masks_void_volume
_smtbx_masks_void_count_electrons
1 0.000 0.000 0.494 44.1 9.5
2 0.000 0.500 -0.882 1167.0 438.9
3 0.129 0.858 0.242 35.7 12.5
4 0.500 0.000 -0.149 1167.0 438.5
5 0.371 0.358 0.758 35.7 12.5
6 0.500 0.500 0.506 44.1 9.5
7 0.629 0.642 0.758 35.7 12.8
8 0.871 0.142 0.242 35.7 12.8
